data_7711445
loop_
_publ_author_name
'Lan, Bi-Liu'
'Luo, Ai-Yi'
'Shao, Bing'
'Gao, Li-Na'
'Wei, Qin'
'Liang, Yu-Ning'
'Huang, Jin'
'Zhang, Zhong'

_publ_section_title
;
 Structural evolution from preorganized mononuclear triazamacrocyclic
 metalloligands to polynuclear metallocages and heterometallic 2D layers:
 modular architectures, assembly tracking and magnetic properties
;
_journal_name_full 'Dalton Transactions'
_journal_paper_doi 10.1039/D2DT02186B
_journal_year 2022
_chemical_formula_moiety '4(C15 H24 N3 Ni O6), Ce H16 O8, H3 O'
_chemical_formula_sum 'C60 H115 Ce N12 Ni4 O33'
_chemical_formula_weight 1907.60
_space_group_IT_number 19
_space_group_name_Hall 'P 2ac 2ab'
_space_group_name_H-M_alt 'P 21 21 21'
_symmetry_cell_setting orthorhombic
_symmetry_space_group_name_Hall 'P 2ac 2ab'
_symmetry_space_group_name_H-M 'P 21 21 21'
_atom_sites_solution_hydrogens geom
_atom_sites_solution_primary direct
_atom_sites_solution_secondary difmap
_audit_creation_method SHELXL-97
_audit_update_record
;
2022-04-08 deposited with the CCDC.	2022-09-23 downloaded from the CCDC.
;
_cell_angle_alpha 90.00
_cell_angle_beta 90.00
_cell_angle_gamma 90.00
_cell_formula_units_Z 4
_cell_length_a 18.4701(5)
_cell_length_b 18.7158(5)
_cell_length_c 25.6171(8)
_cell_measurement_reflns_used 3630
_cell_measurement_temperature 296(2)
_cell_measurement_theta_max 23.23
_cell_measurement_theta_min 2.25
_cell_volume 8855.4(4)
_computing_cell_refinement SMART
_computing_data_collection 'SMART (Bruker, 2000)'
_computing_data_reduction 'SAINT (Bruker, 2000)'
_computing_structure_refinement SHELXTL
_computing_structure_solution 'SHELXTL (Bruker, 2000)'
_diffrn_ambient_temperature 296(2)
_diffrn_measured_fraction_theta_full 0.986
_diffrn_measured_fraction_theta_max 0.986
_diffrn_measurement_device_type 'Bruker Smart Apex CCD II'
_diffrn_measurement_method 'phi and omega scans'
_diffrn_radiation_monochromator graphite
_diffrn_radiation_source 'fine-focus sealed tube'
_diffrn_radiation_type MoK\a
_diffrn_radiation_wavelength 0.71073
_diffrn_reflns_av_R_equivalents 0.0322
_diffrn_reflns_av_sigmaI/netI 0.0725
_diffrn_reflns_limit_h_max 23
_diffrn_reflns_limit_h_min -23
_diffrn_reflns_limit_k_max 23
_diffrn_reflns_limit_k_min 0
_diffrn_reflns_limit_l_max 32
_diffrn_reflns_limit_l_min 0
_diffrn_reflns_number 29575
_diffrn_reflns_theta_full 27.00
_diffrn_reflns_theta_max 27.00
_diffrn_reflns_theta_min 2.93
_exptl_absorpt_coefficient_mu 1.421
_exptl_absorpt_correction_T_max 0.820
_exptl_absorpt_correction_T_min 0.630
_exptl_absorpt_correction_type multi-scan
_exptl_absorpt_process_details 'SADABS(Sheldrick, 1996)'
_exptl_crystal_colour purple
_exptl_crystal_density_diffrn 1.431
_exptl_crystal_density_method 'not measured'
_exptl_crystal_description block
_exptl_crystal_F_000 3972
_exptl_crystal_size_max 0.32
_exptl_crystal_size_mid 0.27
_exptl_crystal_size_min 0.16
_refine_diff_density_max 1.209
_refine_diff_density_min -1.040
_refine_diff_density_rms 0.109
_refine_ls_abs_structure_details 'Flack H D (1983), Acta Cryst. A39, 876-881'
_refine_ls_abs_structure_Flack 0.492(12)
_refine_ls_extinction_method none
_refine_ls_goodness_of_fit_ref 1.026
_refine_ls_hydrogen_treatment constr
_refine_ls_matrix_type full
_refine_ls_number_parameters 1019
_refine_ls_number_reflns 17223
_refine_ls_number_restraints 0
_refine_ls_restrained_S_all 1.026
_refine_ls_R_factor_all 0.0567
_refine_ls_R_factor_gt 0.0470
_refine_ls_shift/su_max 0.000
_refine_ls_shift/su_mean 0.000
_refine_ls_structure_factor_coef Fsqd
_refine_ls_weighting_details 'calc w=1/[\s^2^(Fo^2^)+(0.0800P)^2^+1.5500P] where P=(Fo^2^+2Fc^2^)/3'
_refine_ls_weighting_scheme calc
_refine_ls_wR_factor_gt 0.1317
_refine_ls_wR_factor_ref 0.1338
_reflns_number_gt 13844
_reflns_number_total 17223
_reflns_threshold_expression >2sigma(I)
_cod_data_source_file d2dt02186b2.cif
_cod_data_source_block 1_NiCe
_cod_depositor_comments
;
The following automatic conversions were performed:

data item '_symmetry_cell_setting' value 'Orthorhombic' was changed
to 'orthorhombic' in accordance with the
/home/data/users/saulius/crontab/automatic-downloads/rss-feeds/RSC/lib/dictionaries/cif_core.dic
dictionary named 'cif_core.dic' version 2.4.2 last updated on
2011-04-26.

Automatic conversion script
Id: cif_fix_values 7556 2019-12-06 15:28:31Z antanas 
;
_cod_database_code 7711445

loop_
_symmetry_equiv_pos_as_xyz
'x, y, z'
'-x+1/2, -y, z+1/2'
'-x, y+1/2, -z+1/2'
'x+1/2, -y+1/2, -z'

loop_
_atom_site_label
_atom_site_type_symbol
_atom_site_fract_x
_atom_site_fract_y
_atom_site_fract_z
_atom_site_U_iso_or_equiv
_atom_site_adp_type
_atom_site_occupancy
_atom_site_symmetry_multiplicity
_atom_site_calc_flag
_atom_site_refinement_flags
_atom_site_disorder_assembly
_atom_site_disorder_group
C1 C 0.3027(3) 0.2540(3) 0.0924(2) 0.0428(14) Uani 1 1 d . . .
H1A H 0.3532 0.2607 0.0834 0.051 Uiso 1 1 calc R . .
H1B H 0.2986 0.2527 0.1301 0.051 Uiso 1 1 calc R . .
C2 C 0.2576(3) 0.3151(3) 0.0706(2) 0.0464(15) Uani 1 1 d . . .
H2A H 0.2098 0.3139 0.0863 0.056 Uiso 1 1 calc R . .
H2B H 0.2801 0.3601 0.0801 0.056 Uiso 1 1 calc R . .
C3 C 0.3214(4) 0.3229(4) -0.0140(2) 0.0534(17) Uani 1 1 d . . .
H3A H 0.3605 0.3198 0.0111 0.064 Uiso 1 1 calc R . .
H3B H 0.3223 0.3703 -0.0294 0.064 Uiso 1 1 calc R . .
C4 C 0.3319(3) 0.2678(3) -0.0559(2) 0.0441(13) Uani 1 1 d . . .
H4A H 0.2997 0.2779 -0.0848 0.053 Uiso 1 1 calc R . .
H4B H 0.3813 0.2702 -0.0687 0.053 Uiso 1 1 calc R . .
C5 C 0.3727(3) 0.1729(3) 0.0024(2) 0.0447(12) Uani 1 1 d . . .
H5A H 0.4019 0.2139 0.0121 0.054 Uiso 1 1 calc R . .
H5B H 0.4044 0.1378 -0.0135 0.054 Uiso 1 1 calc R . .
C6 C 0.3390(4) 0.1415(3) 0.0504(2) 0.0457(15) Uani 1 1 d . . .
H6A H 0.3751 0.1390 0.0778 0.055 Uiso 1 1 calc R . .
H6B H 0.3231 0.0932 0.0429 0.055 Uiso 1 1 calc R . .
C7 C 0.2325(3) 0.1428(3) 0.1077(2) 0.0412(13) Uani 1 1 d . . .
H7A H 0.2633 0.1304 0.1370 0.049 Uiso 1 1 calc R . .
H7B H 0.2170 0.0986 0.0913 0.049 Uiso 1 1 calc R . .
C8 C 0.1664(3) 0.1823(3) 0.1278(2) 0.0437(14) Uani 1 1 d . . .
H8A H 0.1430 0.1518 0.1533 0.052 Uiso 1 1 calc R . .
H8B H 0.1834 0.2243 0.1464 0.052 Uiso 1 1 calc R . .
C9 C 0.1107(3) 0.2060(3) 0.0910(2) 0.0371(12) Uani 1 1 d . . .
C10 C 0.1920(3) 0.3613(3) -0.0040(2) 0.0424(12) Uani 1 1 d . . .
H10A H 0.1479 0.3493 0.0146 0.051 Uiso 1 1 calc R . .
H10B H 0.2056 0.4094 0.0060 0.051 Uiso 1 1 calc R . .
C11 C 0.1767(4) 0.3603(4) -0.0608(2) 0.0512(16) Uani 1 1 d . . .
H11A H 0.2210 0.3737 -0.0786 0.061 Uiso 1 1 calc R . .
H11B H 0.1416 0.3977 -0.0678 0.061 Uiso 1 1 calc R . .
C12 C 0.1487(4) 0.2920(3) -0.0867(2) 0.0452(14) Uani 1 1 d . . .
C13 C 0.3116(4) 0.1423(3) -0.0800(2) 0.0458(14) Uani 1 1 d . . .
H13A H 0.2742 0.1585 -0.1039 0.055 Uiso 1 1 calc R . .
H13B H 0.3571 0.1424 -0.0990 0.055 Uiso 1 1 calc R . .
C14 C 0.2953(3) 0.0689(3) -0.0646(2) 0.0446(14) Uani 1 1 d . . .
H14A H 0.3345 0.0530 -0.0423 0.053 Uiso 1 1 calc R . .
H14B H 0.2972 0.0400 -0.0960 0.053 Uiso 1 1 calc R . .
C15 C 0.2276(3) 0.0514(3) -0.0379(2) 0.0453(14) Uani 1 1 d . . .
C16 C 0.0993(3) 0.9108(3) 0.2957(2) 0.0429(14) Uani 1 1 d . . .
H16A H 0.1489 0.8944 0.2991 0.051 Uiso 1 1 calc R . .
H16B H 0.0785 0.9134 0.3304 0.051 Uiso 1 1 calc R . .
C17 C 0.0575(3) 0.8587(3) 0.2636(2) 0.0418(13) Uani 1 1 d . . .
H17A H 0.0853 0.8462 0.2328 0.050 Uiso 1 1 calc R . .
H17B H 0.0497 0.8154 0.2837 0.050 Uiso 1 1 calc R . .
C18 C -0.0648(3) 0.8955(3) 0.2927(2) 0.0404(13) Uani 1 1 d . . .
H18A H -0.1021 0.8591 0.2901 0.049 Uiso 1 1 calc R . .
H18B H -0.0388 0.8882 0.3251 0.049 Uiso 1 1 calc R . .
C19 C -0.0992(4) 0.9679(3) 0.2929(2) 0.0482(15) Uani 1 1 d . . .
H19A H -0.1355 0.9703 0.2656 0.058 Uiso 1 1 calc R . .
H19B H -0.1232 0.9756 0.3261 0.058 Uiso 1 1 calc R . .
C20 C 0.0037(3) 1.0344(3) 0.3292(2) 0.0431(14) Uani 1 1 d . . .
H20A H -0.0028 0.9950 0.3533 0.052 Uiso 1 1 calc R . .
H20B H -0.0085 1.0783 0.3473 0.052 Uiso 1 1 calc R . .
C21 C 0.0821(3) 1.0372(3) 0.3116(2) 0.0415(13) Uani 1 1 d . . .
H21A H 0.0925 1.0844 0.2979 0.050 Uiso 1 1 calc R . .
H21B H 0.1134 1.0294 0.3415 0.050 Uiso 1 1 calc R . .
C22 C 0.1690(3) 1.0024(3) 0.2463(2) 0.0416(11) Uani 1 1 d . . .
H22A H 0.2066 1.0039 0.2727 0.050 Uiso 1 1 calc R . .
H22B H 0.1654 1.0496 0.2308 0.050 Uiso 1 1 calc R . .
C23 C 0.1895(3) 0.9479(3) 0.2041(2) 0.0447(14) Uani 1 1 d . . .
H23A H 0.2377 0.9600 0.1920 0.054 Uiso 1 1 calc R . .
H23B H 0.1930 0.9016 0.2209 0.054 Uiso 1 1 calc R . .
C24 C 0.1432(3) 0.9388(3) 0.1570(2) 0.0424(13) Uani 1 1 d . . .
C25 C -0.0462(3) 0.8449(3) 0.2040(2) 0.0387(12) Uani 1 1 d . . .
H25A H -0.0126 0.8443 0.1749 0.046 Uiso 1 1 calc R . .
H25B H -0.0518 0.7961 0.2160 0.046 Uiso 1 1 calc R . .
C26 C -0.1170(3) 0.8709(3) 0.1851(2) 0.0396(12) Uani 1 1 d . . .
H26A H -0.1503 0.8705 0.2144 0.047 Uiso 1 1 calc R . .
H26B H -0.1350 0.8367 0.1598 0.047 Uiso 1 1 calc R . .
C27 C -0.1202(3) 0.9452(3) 0.1601(2) 0.0408(13) Uani 1 1 d . . .
C28 C -0.0834(3) 1.0948(3) 0.2716(2) 0.0378(13) Uani 1 1 d . . .
H28A H -0.1144 1.0868 0.2416 0.045 Uiso 1 1 calc R . .
H28B H -0.1143 1.1074 0.3008 0.045 Uiso 1 1 calc R . .
C29 C -0.0343(3) 1.1569(3) 0.2600(2) 0.0416(13) Uani 1 1 d . . .
H29A H -0.0642 1.1961 0.2479 0.050 Uiso 1 1 calc R . .
H29B H -0.0125 1.1719 0.2927 0.050 Uiso 1 1 calc R . .
C30 C 0.0252(4) 1.1465(3) 0.2213(2) 0.0438(14) Uani 1 1 d . . .
C31 C 0.0841(3) 1.0717(3) 0.7121(2) 0.0441(14) Uani 1 1 d . . .
H31A H 0.0896 1.0447 0.6800 0.053 Uiso 1 1 calc R . .
H31B H 0.1222 1.1073 0.7133 0.053 Uiso 1 1 calc R . .
C32 C 0.0131(3) 1.1077(3) 0.7121(2) 0.0408(13) Uani 1 1 d . . .
H32A H 0.0120 1.1427 0.7400 0.049 Uiso 1 1 calc R . .
H32B H 0.0068 1.1329 0.6794 0.049 Uiso 1 1 calc R . .
C33 C -0.0545(3) 1.0093(3) 0.6727(2) 0.0433(13) Uani 1 1 d . . .
H33A H -0.0127 1.0153 0.6501 0.052 Uiso 1 1 calc R . .
H33B H -0.0972 1.0228 0.6531 0.052 Uiso 1 1 calc R . .
C34 C -0.0605(4) 0.9307(3) 0.6888(2) 0.0478(15) Uani 1 1 d . . .
H34A H -0.1083 0.9216 0.7031 0.057 Uiso 1 1 calc R . .
H34B H -0.0539 0.9003 0.6585 0.057 Uiso 1 1 calc R . .
C35 C 0.0701(3) 0.9129(3) 0.7058(2) 0.0369(13) Uani 1 1 d . . .
H35A H 0.0859 0.8637 0.7021 0.044 Uiso 1 1 calc R . .
H35B H 0.0696 0.9344 0.6714 0.044 Uiso 1 1 calc R . .
C36 C 0.1224(3) 0.9521(3) 0.7395(2) 0.0463(14) Uani 1 1 d . . .
H36A H 0.1670 0.9599 0.7203 0.056 Uiso 1 1 calc R . .
H36B H 0.1336 0.9235 0.7700 0.056 Uiso 1 1 calc R . .
C37 C 0.1359(3) 1.0510(3) 0.8007(2) 0.0415(13) Uani 1 1 d . . .
H37A H 0.1857 1.0559 0.7893 0.050 Uiso 1 1 calc R . .
H37B H 0.1349 1.0164 0.8290 0.050 Uiso 1 1 calc R . .
C38 C 0.1090(3) 1.1232(3) 0.8211(2) 0.0416(13) Uani 1 1 d . . .
H38A H 0.1435 1.1401 0.8469 0.050 Uiso 1 1 calc R . .
H38B H 0.1099 1.1568 0.7923 0.050 Uiso 1 1 calc R . .
C39 C 0.0349(4) 1.1262(3) 0.8453(2) 0.0427(14) Uani 1 1 d . . .
C40 C -0.1124(3) 1.0937(3) 0.7399(2) 0.0435(14) Uani 1 1 d . . .
H40A H -0.1232 1.1346 0.7180 0.052 Uiso 1 1 calc R . .
H40B H -0.1018 1.1113 0.7746 0.052 Uiso 1 1 calc R . .
C41 C -0.1790(3) 1.0460(3) 0.7425(2) 0.0414(13) Uani 1 1 d . . .
H41A H -0.2206 1.0752 0.7514 0.050 Uiso 1 1 calc R . .
H41B H -0.1876 1.0257 0.7082 0.050 Uiso 1 1 calc R . .
C42 C -0.1729(3) 0.9869(3) 0.7811(2) 0.0467(14) Uani 1 1 d . . .
C43 C -0.0215(3) 0.8449(3) 0.7527(2) 0.0399(12) Uani 1 1 d . . .
H43A H -0.0222 0.8088 0.7255 0.048 Uiso 1 1 calc R . .
H43B H -0.0699 0.8474 0.7672 0.048 Uiso 1 1 calc R . .
C44 C 0.0299(3) 0.8194(3) 0.7959(2) 0.0417(13) Uani 1 1 d . . .
H44A H 0.0130 0.7732 0.8079 0.050 Uiso 1 1 calc R . .
H44B H 0.0773 0.8120 0.7804 0.050 Uiso 1 1 calc R . .
C45 C 0.0395(4) 0.8663(3) 0.8428(2) 0.0444(14) Uani 1 1 d . . .
C46 C 0.7281(3) 0.7263(3) 0.8973(2) 0.0413(13) Uani 1 1 d . . .
H46A H 0.7361 0.7619 0.8704 0.050 Uiso 1 1 calc R . .
H46B H 0.7172 0.6814 0.8801 0.050 Uiso 1 1 calc R . .
C47 C 0.6662(3) 0.7476(3) 0.9288(2) 0.0398(13) Uani 1 1 d . . .
H47A H 0.6267 0.7155 0.9203 0.048 Uiso 1 1 calc R . .
H47B H 0.6517 0.7949 0.9172 0.048 Uiso 1 1 calc R . .
C48 C 0.6503(3) 0.6803(3) 1.0091(2) 0.0401(13) Uani 1 1 d . . .
H48A H 0.6515 0.6427 0.9831 0.048 Uiso 1 1 calc R . .
H48B H 0.6023 0.6825 1.0244 0.048 Uiso 1 1 calc R . .
C49 C 0.7073(3) 0.6702(4) 1.0496(2) 0.0490(15) Uani 1 1 d . . .
H49A H 0.7045 0.7098 1.0739 0.059 Uiso 1 1 calc R . .
H49B H 0.6962 0.6270 1.0689 0.059 Uiso 1 1 calc R . .
C50 C 0.7983(3) 0.6134(3) 0.9892(2) 0.0392(13) Uani 1 1 d . . .
H50A H 0.8294 0.5763 1.0034 0.047 Uiso 1 1 calc R . .
H50B H 0.7542 0.5909 0.9770 0.047 Uiso 1 1 calc R . .
C51 C 0.8347(3) 0.6476(3) 0.9454(2) 0.0425(14) Uani 1 1 d . . .
H51A H 0.8350 0.6152 0.9158 0.051 Uiso 1 1 calc R . .
H51B H 0.8845 0.6576 0.9548 0.051 Uiso 1 1 calc R . .
C52 C 0.8554(4) 0.7584(3) 0.8910(2) 0.0467(14) Uani 1 1 d . . .
H52A H 0.9039 0.7465 0.9025 0.056 Uiso 1 1 calc R . .
H52B H 0.8496 0.7395 0.8560 0.056 Uiso 1 1 calc R . .
C53 C 0.8493(3) 0.8368(3) 0.8884(2) 0.0459(14) Uani 1 1 d . . .
H53A H 0.8158 0.8472 0.8602 0.055 Uiso 1 1 calc R . .
H53B H 0.8962 0.8543 0.8772 0.055 Uiso 1 1 calc R . .
C54 C 0.8271(3) 0.8821(3) 0.9328(2) 0.0453(14) Uani 1 1 d . . .
C55 C 0.6266(3) 0.8067(3) 1.0074(2) 0.0384(12) Uani 1 1 d . . .
H55A H 0.5770 0.7967 0.9975 0.046 Uiso 1 1 calc R . .
H55B H 0.6405 0.8512 0.9907 0.046 Uiso 1 1 calc R . .
C56 C 0.6290(3) 0.8177(3) 1.0666(2) 0.0394(12) Uani 1 1 d . . .
H56A H 0.5972 0.8574 1.0748 0.047 Uiso 1 1 calc R . .
H56B H 0.6083 0.7755 1.0827 0.047 Uiso 1 1 calc R . .
C57 C 0.7003(3) 0.8319(4) 1.0927(2) 0.0472(15) Uani 1 1 d . . .
C58 C 0.8307(4) 0.6599(3) 1.0751(2) 0.0453(15) Uani 1 1 d . . .
H58A H 0.8251 0.6133 1.0912 0.054 Uiso 1 1 calc R . .
H58B H 0.8174 0.6955 1.1009 0.054 Uiso 1 1 calc R . .
C59 C 0.9109(3) 0.6703(3) 1.0607(2) 0.0444(14) Uani 1 1 d . . .
H59A H 0.9394 0.6615 1.0919 0.053 Uiso 1 1 calc R . .
H59B H 0.9237 0.6337 1.0356 0.053 Uiso 1 1 calc R . .
C60 C 0.9340(4) 0.7406(3) 1.0388(2) 0.0463(14) Uani 1 1 d . . .
Ce1 Ce 0.987333(18) 0.001424(17) 0.002284(13) 0.04355(9) Uani 1 1 d . . .
N1 N 0.2754(3) 0.1846(3) 0.06949(18) 0.0403(11) Uani 1 1 d . . .
N2 N 0.2505(3) 0.3111(3) 0.01288(19) 0.0453(12) Uani 1 1 d . . .
N3 N 0.3172(3) 0.1952(3) -0.03586(18) 0.0443(12) Uani 1 1 d . . .
N4 N 0.0986(3) 0.9836(3) 0.27138(19) 0.0438(11) Uani 1 1 d . . .
N5 N -0.0135(3) 0.8885(2) 0.24749(18) 0.0404(10) Uani 1 1 d . . .
N6 N -0.0443(3) 1.0252(3) 0.28448(18) 0.0419(11) Uani 1 1 d . . .
N7 N 0.0914(3) 1.0236(3) 0.75663(18) 0.0441(11) Uani 1 1 d . . .
N8 N -0.0470(3) 1.0576(2) 0.71908(18) 0.0398(11) Uani 1 1 d . . .
N9 N -0.0050(2) 0.9143(2) 0.72818(18) 0.0376(11) Uani 1 1 d . . .
N10 N 0.7972(3) 0.7178(3) 0.92951(19) 0.0428(12) Uani 1 1 d . . .
N11 N 0.6724(3) 0.7500(2) 0.98693(16) 0.0395(11) Uani 1 1 d . . .
N12 N 0.7803(3) 0.6651(3) 1.03119(19) 0.0428(11) Uani 1 1 d . . .
Ni1 Ni 0.21957(4) 0.20614(4) 0.00187(3) 0.03958(16) Uani 1 1 d . . .
Ni2 Ni 0.01292(4) 0.98962(4) 0.22100(3) 0.03913(17) Uani 1 1 d . . .
Ni3 Ni -0.01121(4) 0.99679(4) 0.78150(3) 0.04037(16) Uani 1 1 d . . .
Ni4 Ni 0.78048(4) 0.76789(4) 1.00017(3) 0.04006(16) Uani 1 1 d . . .
O1 O 0.1189(2) 0.1978(2) 0.04213(14) 0.0400(9) Uani 1 1 d . . .
O2 O 0.0553(2) 0.2336(2) 0.10924(16) 0.0450(9) Uani 1 1 d . . .
O3 O 0.1486(2) 0.2349(2) -0.05968(15) 0.0415(9) Uani 1 1 d . . .
O4 O 0.1377(2) 0.2982(2) -0.13407(15) 0.0442(9) Uani 1 1 d . . .
O5 O 0.2035(2) 0.09336(19) -0.00229(17) 0.0450(9) Uani 1 1 d . . .
O6 O 0.1947(2) -0.0047(2) -0.04917(15) 0.0483(9) Uani 1 1 d . . .
O7 O 0.0738(2) 0.9343(2) 0.16316(15) 0.0418(9) Uani 1 1 d . . .
O8 O 0.1727(2) 0.9312(2) 0.11441(15) 0.0427(9) Uani 1 1 d . . .
O9 O -0.0718(2) 0.9886(2) 0.16873(14) 0.0408(9) Uani 1 1 d . . .
O10 O -0.1746(2) 0.9563(2) 0.13172(15) 0.0442(10) Uani 1 1 d . . .
O11 O 0.0187(2) 1.1066(2) 0.18280(15) 0.0449(9) Uani 1 1 d . . .
O12 O 0.0828(2) 1.1785(2) 0.23533(16) 0.0464(10) Uani 1 1 d . . .
O13 O -0.0112(2) 1.0775(2) 0.83559(15) 0.0407(9) Uani 1 1 d . . .
O14 O 0.0229(2) 1.1776(2) 0.87410(15) 0.0434(9) Uani 1 1 d . . .
O15 O -0.1155(2) 0.9825(2) 0.80868(14) 0.0408(9) Uani 1 1 d . . .
O16 O -0.2216(2) 0.9426(2) 0.78322(16) 0.0472(10) Uani 1 1 d . . .
O17 O 0.0206(2) 0.93007(19) 0.84106(14) 0.0374(8) Uani 1 1 d . . .
O18 O 0.0663(2) 0.8366(2) 0.88144(16) 0.0476(10) Uani 1 1 d . . .
O19 O 0.7805(2) 0.8672(2) 0.96585(15) 0.0418(9) Uani 1 1 d . . .
O20 O 0.8682(2) 0.9341(2) 0.93332(17) 0.0475(10) Uani 1 1 d . . .
O21 O 0.7588(2) 0.8200(2) 1.06878(15) 0.0438(10) Uani 1 1 d . . .
O22 O 0.6971(2) 0.8544(2) 1.13854(16) 0.0508(11) Uani 1 1 d . . .
O23 O 0.8967(2) 0.7702(2) 1.00389(17) 0.0443(9) Uani 1 1 d . . .
O24 O 0.9924(2) 0.7639(2) 1.05463(15) 0.0410(9) Uani 1 1 d . . .
O1W O 0.9364(2) 0.0659(2) 0.08643(14) 0.0423(9) Uani 1 1 d . . .
H1X H 0.9678 0.1046 0.0960 0.051 Uiso 1 1 d R . .
H1Y H 0.9341 0.0321 0.1145 0.051 Uiso 1 1 d R . .
O2W O 1.0910(2) 0.0421(2) 0.05398(16) 0.0469(10) Uani 1 1 d . . .
H2X H 1.1269 0.0050 0.0557 0.056 Uiso 1 1 d R . .
H2Y H 1.0748 0.0534 0.0886 0.056 Uiso 1 1 d R . .
O3W O 0.9842(2) 0.1431(2) -0.00725(16) 0.0488(9) Uani 1 1 d . . .
H3X H 1.0298 0.1603 -0.0202 0.059 Uiso 1 1 d R . .
H3Y H 0.9750 0.1636 0.0265 0.059 Uiso 1 1 d R . .
O4W O 1.0670(2) 0.0177(2) -0.06833(15) 0.0429(9) Uani 1 1 d . . .
H4X H 1.1073 0.0465 -0.0574 0.051 Uiso 1 1 d R . .
H4Y H 1.0419 0.0414 -0.0962 0.051 Uiso 1 1 d R . .
O5W O 0.9028(2) 0.0473(2) -0.07574(15) 0.0427(10) Uani 1 1 d . . .
H5X H 0.8973 0.0982 -0.0735 0.051 Uiso 1 1 d R . .
H5Y H 0.9246 0.0352 -0.1086 0.051 Uiso 1 1 d R . .
O6W O 0.9920(2) -0.1217(2) -0.03881(15) 0.0482(10) Uani 1 1 d . . .
H6X H 1.0041 -0.1175 -0.0751 0.058 Uiso 1 1 d R . .
H6Y H 0.9456 -0.1444 -0.0354 0.058 Uiso 1 1 d R . .
O7W O 0.8550(2) -0.0283(2) 0.03399(15) 0.0440(9) Uani 1 1 d . . .
H7X H 0.8556 -0.0359 0.0710 0.053 Uiso 1 1 d R . .
H7Y H 0.8380 -0.0708 0.0169 0.053 Uiso 1 1 d R . .
O8W O 1.0075(2) -0.08779(19) 0.06696(15) 0.0418(9) Uani 1 1 d . . .
H8X H 0.9829 -0.1309 0.0572 0.050 Uiso 1 1 d R . .
H8Y H 0.9892 -0.0714 0.0999 0.050 Uiso 1 1 d R . .
O9W O 0.7517(6) 0.7326(6) 0.2378(4) 0.016(2) Uani 0.25 1 d P . .
H91 H 0.7218 0.7007 0.2281 0.019 Uiso 0.25 1 d PR . .
H92 H 0.7873 0.7129 0.2531 0.019 Uiso 0.25 1 d PR . .
H93 H 0.7667 0.7556 0.2113 0.019 Uiso 0.25 1 d PR . .
O10W O 0.4995(8) 0.0031(7) 0.0014(6) 0.048(4) Uani 0.25 1 d P . .
H101 H 0.5132 0.0427 0.0143 0.058 Uiso 0.25 1 d PR . .
H102 H 0.5362 -0.0210 -0.0079 0.058 Uiso 0.25 1 d PR . .
H103 H 0.4758 -0.0202 0.0242 0.058 Uiso 0.25 1 d PR . .
O11W O 0.7460(8) 0.2280(8) 0.2325(6) 0.041(4) Uani 0.25 1 d P . .
H111 H 0.7215 0.2059 0.2095 0.049 Uiso 0.25 1 d PR . .
H112 H 0.7671 0.1980 0.2522 0.049 Uiso 0.25 1 d PR . .
H113 H 0.7775 0.2541 0.2176 0.049 Uiso 0.25 1 d PR . .
O12W O 0.5943(7) 0.0158(7) 0.9295(6) 0.039(3) Uani 0.25 1 d P . .
H121 H 0.6221 0.0415 0.9481 0.046 Uiso 0.25 1 d PR . .
H122 H 0.5505 0.0244 0.9374 0.046 Uiso 0.25 1 d PR . .
H123 H 0.6035 -0.0281 0.9349 0.046 Uiso 0.25 1 d PR . .

loop_
_atom_site_aniso_label
_atom_site_aniso_U_11
_atom_site_aniso_U_22
_atom_site_aniso_U_33
_atom_site_aniso_U_23
_atom_site_aniso_U_13
_atom_site_aniso_U_12
C1 0.041(3) 0.041(3) 0.046(3) 0.012(2) 0.009(3) -0.013(3)
C2 0.050(3) 0.051(3) 0.039(3) 0.012(3) -0.008(3) -0.017(3)
C3 0.055(4) 0.054(4) 0.051(4) -0.016(3) 0.008(3) -0.019(3)
C4 0.048(3) 0.048(3) 0.037(3) 0.007(3) -0.006(3) -0.005(3)
C5 0.035(3) 0.052(3) 0.047(3) 0.012(3) -0.004(3) -0.002(3)
C6 0.044(3) 0.040(3) 0.052(3) 0.016(3) 0.002(3) 0.018(3)
C7 0.048(3) 0.036(3) 0.039(3) -0.003(2) -0.016(3) -0.014(3)
C8 0.049(3) 0.039(3) 0.044(3) 0.008(2) -0.010(3) -0.008(3)
C9 0.034(3) 0.037(3) 0.040(3) 0.012(2) 0.002(2) -0.009(3)
C10 0.044(3) 0.038(3) 0.046(3) 0.006(3) -0.007(3) -0.013(2)
C11 0.050(4) 0.051(4) 0.053(4) -0.012(3) -0.017(3) 0.010(3)
C12 0.058(4) 0.035(3) 0.042(3) -0.001(2) -0.014(3) 0.011(3)
C13 0.048(4) 0.048(3) 0.040(3) 0.006(3) -0.002(3) 0.000(3)
C14 0.046(3) 0.047(3) 0.041(3) -0.009(3) -0.006(3) 0.002(3)
C15 0.046(3) 0.047(3) 0.044(3) -0.015(3) 0.000(3) -0.003(3)
C16 0.041(3) 0.038(3) 0.049(3) -0.006(3) -0.002(3) -0.002(3)
C17 0.043(3) 0.041(3) 0.041(3) -0.007(2) 0.001(3) 0.003(3)
C18 0.041(3) 0.051(3) 0.030(3) 0.008(2) -0.008(2) 0.010(3)
C19 0.053(4) 0.044(3) 0.048(3) -0.006(3) 0.015(3) 0.005(3)
C20 0.053(4) 0.042(3) 0.034(3) 0.006(2) 0.005(2) 0.008(3)
C21 0.045(3) 0.038(3) 0.041(3) 0.005(2) 0.003(3) -0.009(3)
C22 0.045(3) 0.041(3) 0.038(3) -0.002(3) -0.003(2) 0.003(3)
C23 0.040(3) 0.046(3) 0.048(3) -0.006(3) -0.008(3) 0.014(3)
C24 0.036(3) 0.050(3) 0.041(3) -0.001(3) -0.005(2) 0.014(3)
C25 0.033(3) 0.039(3) 0.044(3) -0.005(2) 0.002(2) 0.002(3)
C26 0.039(3) 0.037(3) 0.043(3) -0.006(2) 0.002(2) 0.001(3)
C27 0.038(3) 0.043(3) 0.042(3) -0.007(3) 0.005(3) 0.015(3)
C28 0.042(3) 0.026(2) 0.045(3) -0.015(2) -0.008(3) 0.010(2)
C29 0.043(3) 0.038(3) 0.045(3) 0.005(2) 0.007(3) 0.012(3)
C30 0.051(4) 0.038(3) 0.042(3) -0.010(2) 0.001(3) 0.019(3)
C31 0.038(3) 0.048(3) 0.046(3) 0.004(3) -0.002(3) 0.003(3)
C32 0.044(3) 0.030(3) 0.049(3) -0.009(2) 0.007(3) 0.009(3)
C33 0.042(3) 0.046(3) 0.042(3) -0.005(3) -0.006(2) -0.003(3)
C34 0.047(3) 0.049(4) 0.047(3) -0.006(3) -0.001(3) -0.025(3)
C35 0.045(3) 0.032(3) 0.033(3) 0.005(2) 0.008(2) 0.007(3)
C36 0.040(3) 0.049(3) 0.050(3) 0.002(3) -0.003(3) 0.013(3)
C37 0.041(3) 0.039(3) 0.045(3) 0.008(2) -0.006(2) 0.012(3)
C38 0.048(3) 0.039(3) 0.038(3) -0.005(2) 0.012(3) -0.005(3)
C39 0.051(4) 0.045(3) 0.032(3) -0.001(2) 0.006(3) -0.001(3)
C40 0.038(3) 0.048(3) 0.044(3) -0.005(3) 0.004(3) 0.002(3)
C41 0.038(3) 0.044(3) 0.043(3) 0.006(2) 0.002(2) 0.002(3)
C42 0.043(3) 0.043(3) 0.053(3) 0.018(3) 0.007(3) 0.007(3)
C43 0.039(3) 0.038(3) 0.043(3) -0.009(2) -0.001(3) -0.009(3)
C44 0.043(3) 0.035(3) 0.047(3) -0.006(2) 0.002(3) 0.003(3)
C45 0.043(3) 0.036(3) 0.054(4) -0.006(3) -0.015(3) -0.005(3)
C46 0.049(3) 0.036(3) 0.039(3) 0.002(2) -0.005(3) -0.005(3)
C47 0.043(3) 0.043(3) 0.034(3) -0.003(2) -0.003(2) -0.007(3)
C48 0.048(3) 0.037(3) 0.035(3) -0.004(2) 0.000(2) 0.003(3)
C49 0.047(3) 0.050(3) 0.051(3) 0.007(3) -0.006(3) 0.004(3)
C50 0.039(3) 0.037(3) 0.042(3) -0.003(2) -0.007(2) 0.002(2)
C51 0.037(3) 0.045(3) 0.046(3) -0.008(3) 0.000(3) 0.002(3)
C52 0.046(3) 0.047(3) 0.047(3) 0.009(3) 0.000(3) 0.002(3)
C53 0.037(3) 0.049(3) 0.051(3) 0.005(3) 0.011(3) -0.005(3)
C54 0.040(3) 0.052(4) 0.044(3) 0.005(3) -0.009(3) 0.011(3)
C55 0.039(3) 0.040(3) 0.036(3) 0.006(2) 0.011(2) -0.005(2)
C56 0.036(3) 0.040(3) 0.042(3) -0.007(2) 0.005(3) 0.003(3)
C57 0.045(3) 0.061(4) 0.036(3) 0.000(3) 0.007(3) -0.018(3)
C58 0.049(4) 0.049(3) 0.038(3) -0.001(3) -0.001(3) -0.005(3)
C59 0.046(3) 0.041(3) 0.046(3) -0.005(3) -0.007(3) -0.008(3)
C60 0.045(3) 0.048(3) 0.046(3) 0.009(3) -0.008(3) -0.005(3)
Ce1 0.04764(15) 0.04330(15) 0.03970(16) -0.00961(16) 0.00933(15) 0.00557(17)
N1 0.036(2) 0.051(3) 0.034(2) -0.006(2) -0.007(2) -0.001(2)
N2 0.043(3) 0.045(3) 0.048(3) -0.004(2) -0.009(2) 0.002(2)
N3 0.051(3) 0.046(3) 0.036(2) 0.001(2) -0.007(2) 0.011(3)
N4 0.041(3) 0.043(3) 0.048(3) 0.000(2) 0.001(2) 0.003(2)
N5 0.042(2) 0.038(2) 0.041(2) -0.004(2) 0.001(2) -0.001(2)
N6 0.042(3) 0.040(3) 0.044(3) -0.008(2) 0.010(2) 0.016(2)
N7 0.048(3) 0.045(3) 0.039(2) -0.006(2) 0.004(2) 0.000(2)
N8 0.043(3) 0.035(3) 0.041(3) 0.002(2) 0.011(2) 0.003(2)
N9 0.035(3) 0.036(2) 0.041(2) -0.0041(19) 0.008(2) 0.009(2)
N10 0.051(3) 0.038(3) 0.040(2) -0.004(2) 0.000(2) -0.015(2)
N11 0.051(3) 0.035(2) 0.032(2) -0.0071(17) -0.009(2) 0.001(2)
N12 0.045(3) 0.041(3) 0.043(3) 0.009(2) 0.000(2) 0.009(2)
Ni1 0.0382(3) 0.0421(4) 0.0385(3) 0.0060(4) -0.0053(4) 0.0088(3)
Ni2 0.0380(3) 0.0402(4) 0.0392(3) -0.0092(3) 0.0084(3) 0.0089(4)
Ni3 0.0389(3) 0.0428(4) 0.0394(3) -0.0101(3) 0.0087(3) 0.0119(4)
Ni4 0.0378(4) 0.0429(4) 0.0395(3) -0.0082(4) -0.0077(4) 0.0082(3)
O1 0.040(2) 0.037(2) 0.043(2) -0.0122(17) -0.0068(17) -0.0043(18)
O2 0.038(2) 0.047(2) 0.050(2) -0.0052(19) 0.0016(18) -0.015(2)
O3 0.038(2) 0.041(2) 0.045(2) 0.0018(18) -0.0038(18) 0.0092(18)
O4 0.049(2) 0.038(2) 0.046(2) -0.0030(17) -0.0108(19) 0.0040(19)
O5 0.047(2) 0.0420(19) 0.046(2) -0.010(2) -0.005(2) 0.0058(17)
O6 0.051(2) 0.038(2) 0.056(2) -0.002(2) -0.0179(18) 0.007(2)
O7 0.039(2) 0.044(2) 0.043(2) -0.0107(18) 0.0033(17) 0.0048(19)
O8 0.035(2) 0.051(2) 0.042(2) 0.0079(18) 0.0002(17) -0.0030(19)
O9 0.0378(19) 0.042(2) 0.043(2) 0.0055(18) 0.0090(16) 0.011(2)
O10 0.042(2) 0.049(2) 0.042(2) -0.0114(18) 0.0020(18) 0.008(2)
O11 0.046(2) 0.040(2) 0.049(2) -0.0064(17) 0.005(2) 0.006(2)
O12 0.047(2) 0.040(2) 0.052(2) -0.0008(19) 0.009(2) 0.005(2)
O13 0.038(2) 0.038(2) 0.046(2) -0.0084(16) -0.0029(19) 0.016(2)
O14 0.041(2) 0.044(2) 0.045(2) -0.0062(17) 0.0074(19) 0.003(2)
O15 0.039(2) 0.042(2) 0.041(2) 0.0142(17) 0.0112(16) 0.0101(18)
O16 0.051(2) 0.042(2) 0.049(2) 0.0107(19) 0.002(2) 0.011(2)
O17 0.0310(19) 0.0346(19) 0.047(2) -0.0061(16) -0.0072(18) -0.0066(18)
O18 0.049(2) 0.040(2) 0.053(2) 0.0014(19) -0.010(2) 0.007(2)
O19 0.041(2) 0.039(2) 0.045(2) -0.0072(17) 0.0029(18) 0.0134(19)
O20 0.042(2) 0.045(2) 0.056(2) 0.008(2) -0.011(2) 0.014(2)
O21 0.039(2) 0.053(2) 0.039(2) -0.0107(18) -0.0123(18) 0.001(2)
O22 0.052(3) 0.050(2) 0.051(2) -0.0152(19) -0.013(2) 0.022(2)
O23 0.0394(19) 0.045(2) 0.049(2) 0.005(2) -0.008(2) 0.0009(18)
O24 0.035(2) 0.0414(19) 0.047(2) 0.0132(17) -0.0007(17) 0.0036(18)
O1W 0.048(2) 0.042(2) 0.037(2) 0.0009(17) 0.0095(18) 0.004(2)
O2W 0.048(2) 0.042(2) 0.050(2) -0.0051(19) 0.003(2) -0.005(2)
O3W 0.053(2) 0.043(2) 0.051(2) 0.0074(19) 0.004(2) -0.007(2)
O4W 0.044(2) 0.040(2) 0.045(2) 0.0026(17) 0.0089(17) -0.0081(18)
O5W 0.048(2) 0.040(2) 0.040(2) 0.0070(17) 0.0099(19) -0.0068(19)
O6W 0.064(3) 0.040(2) 0.041(2) -0.0023(17) 0.008(2) -0.013(2)
O7W 0.048(2) 0.042(2) 0.042(2) 0.0068(17) 0.0034(18) -0.006(2)
O8W 0.048(2) 0.0354(18) 0.042(2) -0.0060(16) -0.0019(18) -0.0021(18)
O9W 0.009(5) 0.015(5) 0.023(6) 0.006(4) -0.006(4) -0.004(5)
O10W 0.064(11) 0.040(7) 0.041(8) -0.002(8) 0.008(7) -0.013(9)
O11W 0.039(9) 0.042(8) 0.041(8) 0.014(7) 0.011(7) 0.010(8)
O12W 0.024(6) 0.024(7) 0.067(10) 0.006(7) -0.007(7) 0.000(6)

loop_
_atom_type_symbol
_atom_type_description
_atom_type_scat_dispersion_real
_atom_type_scat_dispersion_imag
_atom_type_scat_source
C C 0.0033 0.0016 'International Tables Vol C Tables 4.2.6.8 and 6.1.1.4'
H H 0.0000 0.0000 'International Tables Vol C Tables 4.2.6.8 and 6.1.1.4'
N N 0.0061 0.0033 'International Tables Vol C Tables 4.2.6.8 and 6.1.1.4'
O O 0.0106 0.0060 'International Tables Vol C Tables 4.2.6.8 and 6.1.1.4'
Ni Ni 0.3393 1.1124 'International Tables Vol C Tables 4.2.6.8 and 6.1.1.4'
Ce Ce -0.2486 2.6331 'International Tables Vol C Tables 4.2.6.8 and 6.1.1.4'

loop_
_geom_angle_atom_site_label_1
_geom_angle_atom_site_label_2
_geom_angle_atom_site_label_3
_geom_angle
_geom_angle_site_symmetry_1
_geom_angle_site_symmetry_3
_geom_angle_publ_flag
N1 C1 C2 108.8(5) . . ?
N1 C1 H1A 109.9 . . ?
C2 C1 H1A 109.9 . . ?
N1 C1 H1B 109.9 . . ?
C2 C1 H1B 109.9 . . ?
H1A C1 H1B 108.3 . . ?
N2 C2 C1 112.0(5) . . ?
N2 C2 H2A 109.2 . . ?
C1 C2 H2A 109.2 . . ?
N2 C2 H2B 109.2 . . ?
C1 C2 H2B 109.2 . . ?
H2A C2 H2B 107.9 . . ?
N2 C3 C4 110.0(5) . . ?
N2 C3 H3A 109.7 . . ?
C4 C3 H3A 109.7 . . ?
N2 C3 H3B 109.7 . . ?
C4 C3 H3B 109.7 . . ?
H3A C3 H3B 108.2 . . ?
N3 C4 C3 111.2(5) . . ?
N3 C4 H4A 109.4 . . ?
C3 C4 H4A 109.4 . . ?
N3 C4 H4B 109.4 . . ?
C3 C4 H4B 109.4 . . ?
H4A C4 H4B 108.0 . . ?
N3 C5 C6 111.5(5) . . ?
N3 C5 H5A 109.3 . . ?
C6 C5 H5A 109.3 . . ?
N3 C5 H5B 109.3 . . ?
C6 C5 H5B 109.3 . . ?
H5A C5 H5B 108.0 . . ?
C5 C6 N1 112.4(5) . . ?
C5 C6 H6A 109.1 . . ?
N1 C6 H6A 109.1 . . ?
C5 C6 H6B 109.1 . . ?
N1 C6 H6B 109.1 . . ?
H6A C6 H6B 107.8 . . ?
N1 C7 C8 113.4(5) . . ?
N1 C7 H7A 108.9 . . ?
C8 C7 H7A 108.9 . . ?
N1 C7 H7B 108.9 . . ?
C8 C7 H7B 108.9 . . ?
H7A C7 H7B 107.7 . . ?
C9 C8 C7 119.6(5) . . ?
C9 C8 H8A 107.4 . . ?
C7 C8 H8A 107.4 . . ?
C9 C8 H8B 107.4 . . ?
C7 C8 H8B 107.4 . . ?
H8A C8 H8B 107.0 . . ?
O2 C9 O1 121.3(5) . . ?
O2 C9 C8 117.7(5) . . ?
O1 C9 C8 121.0(5) . . ?
C11 C10 N2 114.4(5) . . ?
C11 C10 H10A 108.7 . . ?
N2 C10 H10A 108.7 . . ?
C11 C10 H10B 108.7 . . ?
N2 C10 H10B 108.7 . . ?
H10A C10 H10B 107.6 . . ?
C10 C11 C12 120.0(6) . . ?
C10 C11 H11A 107.3 . . ?
C12 C11 H11A 107.3 . . ?
C10 C11 H11B 107.3 . . ?
C12 C11 H11B 107.3 . . ?
H11A C11 H11B 106.9 . . ?
O4 C12 O3 127.8(6) . . ?
O4 C12 C11 113.7(5) . . ?
O3 C12 C11 117.8(5) . . ?
C14 C13 N3 115.4(5) . . ?
C14 C13 H13A 108.4 . . ?
N3 C13 H13A 108.4 . . ?
C14 C13 H13B 108.4 . . ?
N3 C13 H13B 108.4 . . ?
H13A C13 H13B 107.5 . . ?
C13 C14 C15 120.9(5) . . ?
C13 C14 H14A 107.1 . . ?
C15 C14 H14A 107.1 . . ?
C13 C14 H14B 107.1 . . ?
C15 C14 H14B 107.1 . . ?
H14A C14 H14B 106.8 . . ?
O6 C15 O5 120.7(6) . . ?
O6 C15 C14 119.8(5) . . ?
O5 C15 C14 119.5(5) . . ?
C17 C16 N4 111.2(5) . . ?
C17 C16 H16A 109.4 . . ?
N4 C16 H16A 109.4 . . ?
C17 C16 H16B 109.4 . . ?
N4 C16 H16B 109.4 . . ?
H16A C16 H16B 108.0 . . ?
N5 C17 C16 111.4(5) . . ?
N5 C17 H17A 109.3 . . ?
C16 C17 H17A 109.3 . . ?
N5 C17 H17B 109.3 . . ?
C16 C17 H17B 109.3 . . ?
H17A C17 H17B 108.0 . . ?
C19 C18 N5 110.5(5) . . ?
C19 C18 H18A 109.5 . . ?
N5 C18 H18A 109.5 . . ?
C19 C18 H18B 109.5 . . ?
N5 C18 H18B 109.5 . . ?
H18A C18 H18B 108.1 . . ?
N6 C19 C18 111.2(5) . . ?
N6 C19 H19A 109.4 . . ?
C18 C19 H19A 109.4 . . ?
N6 C19 H19B 109.4 . . ?
C18 C19 H19B 109.4 . . ?
H19A C19 H19B 108.0 . . ?
N6 C20 C21 110.5(4) . . ?
N6 C20 H20A 109.5 . . ?
C21 C20 H20A 109.5 . . ?
N6 C20 H20B 109.5 . . ?
C21 C20 H20B 109.5 . . ?
H20A C20 H20B 108.1 . . ?
N4 C21 C20 112.5(5) . . ?
N4 C21 H21A 109.1 . . ?
C20 C21 H21A 109.1 . . ?
N4 C21 H21B 109.1 . . ?
C20 C21 H21B 109.1 . . ?
H21A C21 H21B 107.8 . . ?
N4 C22 C23 111.2(5) . . ?
N4 C22 H22A 109.4 . . ?
C23 C22 H22A 109.4 . . ?
N4 C22 H22B 109.4 . . ?
C23 C22 H22B 109.4 . . ?
H22A C22 H22B 108.0 . . ?
C24 C23 C22 120.4(5) . . ?
C24 C23 H23A 107.2 . . ?
C22 C23 H23A 107.2 . . ?
C24 C23 H23B 107.2 . . ?
C22 C23 H23B 107.2 . . ?
H23A C23 H23B 106.9 . . ?
O8 C24 O7 122.8(5) . . ?
O8 C24 C23 118.5(5) . . ?
O7 C24 C23 118.5(5) . . ?
C26 C25 N5 114.8(5) . . ?
C26 C25 H25A 108.6 . . ?
N5 C25 H25A 108.6 . . ?
C26 C25 H25B 108.6 . . ?
N5 C25 H25B 108.6 . . ?
H25A C25 H25B 107.5 . . ?
C25 C26 C27 118.0(5) . . ?
C25 C26 H26A 107.8 . . ?
C27 C26 H26A 107.8 . . ?
C25 C26 H26B 107.8 . . ?
C27 C26 H26B 107.8 . . ?
H26A C26 H26B 107.1 . . ?
O9 C27 O10 125.2(6) . . ?
O9 C27 C26 119.8(5) . . ?
O10 C27 C26 115.0(6) . . ?
C29 C28 N6 114.6(5) . . ?
C29 C28 H28A 108.6 . . ?
N6 C28 H28A 108.6 . . ?
C29 C28 H28B 108.6 . . ?
N6 C28 H28B 108.6 . . ?
H28A C28 H28B 107.6 . . ?
C30 C29 C28 118.3(5) . . ?
C30 C29 H29A 107.7 . . ?
C28 C29 H29A 107.7 . . ?
C30 C29 H29B 107.7 . . ?
C28 C29 H29B 107.7 . . ?
H29A C29 H29B 107.1 . . ?
O11 C30 O12 126.0(6) . . ?
O11 C30 C29 122.2(6) . . ?
O12 C30 C29 111.5(5) . . ?
N7 C31 C32 111.3(5) . . ?
N7 C31 H31A 109.4 . . ?
C32 C31 H31A 109.4 . . ?
N7 C31 H31B 109.4 . . ?
C32 C31 H31B 109.4 . . ?
H31A C31 H31B 108.0 . . ?
N8 C32 C31 112.4(5) . . ?
N8 C32 H32A 109.1 . . ?
C31 C32 H32A 109.1 . . ?
N8 C32 H32B 109.1 . . ?
C31 C32 H32B 109.1 . . ?
H32A C32 H32B 107.9 . . ?
N8 C33 C34 111.8(5) . . ?
N8 C33 H33A 109.3 . . ?
C34 C33 H33A 109.3 . . ?
N8 C33 H33B 109.3 . . ?
C34 C33 H33B 109.3 . . ?
H33A C33 H33B 107.9 . . ?
N9 C34 C33 109.5(5) . . ?
N9 C34 H34A 109.8 . . ?
C33 C34 H34A 109.8 . . ?
N9 C34 H34B 109.8 . . ?
C33 C34 H34B 109.8 . . ?
H34A C34 H34B 108.2 . . ?
C36 C35 N9 111.7(5) . . ?
C36 C35 H35A 109.3 . . ?
N9 C35 H35A 109.3 . . ?
C36 C35 H35B 109.3 . . ?
N9 C35 H35B 109.3 . . ?
H35A C35 H35B 107.9 . . ?
C35 C36 N7 110.9(5) . . ?
C35 C36 H36A 109.5 . . ?
N7 C36 H36A 109.5 . . ?
C35 C36 H36B 109.5 . . ?
N7 C36 H36B 109.5 . . ?
H36A C36 H36B 108.0 . . ?
N7 C37 C38 112.5(5) . . ?
N7 C37 H37A 109.1 . . ?
C38 C37 H37A 109.1 . . ?
N7 C37 H37B 109.1 . . ?
C38 C37 H37B 109.1 . . ?
H37A C37 H37B 107.8 . . ?
C39 C38 C37 117.9(5) . . ?
C39 C38 H38A 107.8 . . ?
C37 C38 H38A 107.8 . . ?
C39 C38 H38B 107.8 . . ?
C37 C38 H38B 107.8 . . ?
H38A C38 H38B 107.2 . . ?
O14 C39 O13 123.8(6) . . ?
O14 C39 C38 116.0(6) . . ?
O13 C39 C38 120.2(5) . . ?
N8 C40 C41 114.1(5) . . ?
N8 C40 H40A 108.7 . . ?
C41 C40 H40A 108.7 . . ?
N8 C40 H40B 108.7 . . ?
C41 C40 H40B 108.7 . . ?
H40A C40 H40B 107.6 . . ?
C42 C41 C40 113.9(5) . . ?
C42 C41 H41A 108.8 . . ?
C40 C41 H41A 108.8 . . ?
C42 C41 H41B 108.8 . . ?
C40 C41 H41B 108.8 . . ?
H41A C41 H41B 107.7 . . ?
O16 C42 O15 123.0(5) . . ?
O16 C42 C41 118.5(5) . . ?
O15 C42 C41 118.5(5) . . ?
N9 C43 C44 117.0(5) . . ?
N9 C43 H43A 108.1 . . ?
C44 C43 H43A 108.1 . . ?
N9 C43 H43B 108.1 . . ?
C44 C43 H43B 108.1 . . ?
H43A C43 H43B 107.3 . . ?
C45 C44 C43 118.0(5) . . ?
C45 C44 H44A 107.8 . . ?
C43 C44 H44A 107.8 . . ?
C45 C44 H44B 107.8 . . ?
C43 C44 H44B 107.8 . . ?
H44A C44 H44B 107.1 . . ?
O18 C45 O17 124.9(5) . . ?
O18 C45 C44 115.1(5) . . ?
O17 C45 C44 120.0(5) . . ?
C47 C46 N10 112.7(4) . . ?
C47 C46 H46A 109.1 . . ?
N10 C46 H46A 109.1 . . ?
C47 C46 H46B 109.1 . . ?
N10 C46 H46B 109.1 . . ?
H46A C46 H46B 107.8 . . ?
C46 C47 N11 120.0(5) . . ?
C46 C47 H47A 107.3 . . ?
N11 C47 H47A 107.3 . . ?
C46 C47 H47B 107.3 . . ?
N11 C47 H47B 107.3 . . ?
H47A C47 H47B 106.9 . . ?
N11 C48 C49 100.6(5) . . ?
N11 C48 H48A 111.7 . . ?
C49 C48 H48A 111.7 . . ?
N11 C48 H48B 111.7 . . ?
C49 C48 H48B 111.7 . . ?
H48A C48 H48B 109.4 . . ?
N12 C49 C48 116.4(5) . . ?
N12 C49 H49A 108.2 . . ?
C48 C49 H49A 108.2 . . ?
N12 C49 H49B 108.2 . . ?
C48 C49 H49B 108.2 . . ?
H49A C49 H49B 107.3 . . ?
C51 C50 N12 112.0(5) . . ?
C51 C50 H50A 109.2 . . ?
N12 C50 H50A 109.2 . . ?
C51 C50 H50B 109.2 . . ?
N12 C50 H50B 109.2 . . ?
H50A C50 H50B 107.9 . . ?
C50 C51 N10 111.8(5) . . ?
C50 C51 H51A 109.3 . . ?
N10 C51 H51A 109.3 . . ?
C50 C51 H51B 109.3 . . ?
N10 C51 H51B 109.3 . . ?
H51A C51 H51B 107.9 . . ?
C53 C52 N10 115.9(5) . . ?
C53 C52 H52A 108.3 . . ?
N10 C52 H52A 108.3 . . ?
C53 C52 H52B 108.3 . . ?
N10 C52 H52B 108.3 . . ?
H52A C52 H52B 107.4 . . ?
C52 C53 C54 124.0(5) . . ?
C52 C53 H53A 106.3 . . ?
C54 C53 H53A 106.3 . . ?
C52 C53 H53B 106.3 . . ?
C54 C53 H53B 106.3 . . ?
H53A C53 H53B 106.4 . . ?
O20 C54 O19 126.6(6) . . ?
O20 C54 C53 106.9(5) . . ?
O19 C54 C53 126.2(6) . . ?
N11 C55 C56 116.0(5) . . ?
N11 C55 H55A 108.3 . . ?
C56 C55 H55A 108.3 . . ?
N11 C55 H55B 108.3 . . ?
C56 C55 H55B 108.3 . . ?
H55A C55 H55B 107.4 . . ?
C57 C56 C55 119.4(5) . . ?
C57 C56 H56A 107.5 . . ?
C55 C56 H56A 107.5 . . ?
C57 C56 H56B 107.5 . . ?
C55 C56 H56B 107.5 . . ?
H56A C56 H56B 107.0 . . ?
O22 C57 O21 123.7(6) . . ?
O22 C57 C56 116.0(5) . . ?
O21 C57 C56 120.2(5) . . ?
N12 C58 C59 114.8(5) . . ?
N12 C58 H58A 108.6 . . ?
C59 C58 H58A 108.6 . . ?
N12 C58 H58B 108.6 . . ?
C59 C58 H58B 108.6 . . ?
H58A C58 H58B 107.5 . . ?
C60 C59 C58 118.5(5) . . ?
C60 C59 H59A 107.7 . . ?
C58 C59 H59A 107.7 . . ?
C60 C59 H59B 107.7 . . ?
C58 C59 H59B 107.7 . . ?
H59A C59 H59B 107.1 . . ?
O24 C60 O23 123.9(6) . . ?
O24 C60 C59 116.0(5) . . ?
O23 C60 C59 119.9(5) . . ?
O4W Ce1 O8W 121.91(13) . . ?
O4W Ce1 O2W 83.47(14) . . ?
O8W Ce1 O2W 73.71(13) . . ?
O4W Ce1 O6W 77.14(13) . . ?
O8W Ce1 O6W 69.29(12) . . ?
O2W Ce1 O6W 118.70(14) . . ?
O4W Ce1 O7W 147.66(13) . . ?
O8W Ce1 O7W 77.42(13) . . ?
O2W Ce1 O7W 128.63(13) . . ?
O6W Ce1 O7W 88.12(13) . . ?
O4W Ce1 O1W 142.24(13) . . ?
O8W Ce1 O1W 78.96(13) . . ?
O2W Ce1 O1W 72.29(13) . . ?
O6W Ce1 O1W 139.98(13) . . ?
O7W Ce1 O1W 60.99(13) . . ?
O4W Ce1 O3W 79.26(13) . . ?
O8W Ce1 O3W 139.92(13) . . ?
O2W Ce1 O3W 75.96(13) . . ?
O6W Ce1 O3W 150.19(13) . . ?
O7W Ce1 O3W 102.63(13) . . ?
O1W Ce1 O3W 67.20(12) . . ?
O4W Ce1 O5W 75.46(13) . . ?
O8W Ce1 O5W 146.65(12) . . ?
O2W Ce1 O5W 139.44(13) . . ?
O6W Ce1 O5W 90.08(13) . . ?
O7W Ce1 O5W 75.94(11) . . ?
O1W Ce1 O5W 104.75(12) . . ?
O3W Ce1 O5W 66.40(12) . . ?
C7 N1 C6 110.4(5) . . ?
C7 N1 C1 112.1(4) . . ?
C6 N1 C1 109.0(5) . . ?
C7 N1 Ni1 113.1(3) . . ?
C6 N1 Ni1 102.9(3) . . ?
C1 N1 Ni1 109.0(4) . . ?
C2 N2 C10 108.7(5) . . ?
C2 N2 C3 111.9(5) . . ?
C10 N2 C3 114.0(5) . . ?
C2 N2 Ni1 102.0(4) . . ?
C10 N2 Ni1 111.0(3) . . ?
C3 N2 Ni1 108.6(4) . . ?
C4 N3 C5 111.2(5) . . ?
C4 N3 C13 110.8(4) . . ?
C5 N3 C13 111.1(5) . . ?
C4 N3 Ni1 103.4(4) . . ?
C5 N3 Ni1 108.9(4) . . ?
C13 N3 Ni1 111.0(4) . . ?
C21 N4 C22 108.7(4) . . ?
C21 N4 C16 109.3(4) . . ?
C22 N4 C16 112.7(5) . . ?
C21 N4 Ni2 104.1(3) . . ?
C22 N4 Ni2 112.9(3) . . ?
C16 N4 Ni2 108.6(4) . . ?
C17 N5 C18 112.1(4) . . ?
C17 N5 C25 110.9(4) . . ?
C18 N5 C25 111.3(5) . . ?
C17 N5 Ni2 103.2(4) . . ?
C18 N5 Ni2 108.8(3) . . ?
C25 N5 Ni2 110.3(3) . . ?
C20 N6 C19 112.6(5) . . ?
C20 N6 C28 110.9(4) . . ?
C19 N6 C28 108.8(4) . . ?
C20 N6 Ni2 110.4(3) . . ?
C19 N6 Ni2 103.5(3) . . ?
C28 N6 Ni2 110.5(3) . . ?
C31 N7 C37 115.6(5) . . ?
C31 N7 C36 110.6(4) . . ?
C37 N7 C36 108.3(4) . . ?
C31 N7 Ni3 107.9(4) . . ?
C37 N7 Ni3 110.9(3) . . ?
C36 N7 Ni3 102.8(4) . . ?
C32 N8 C40 111.7(4) . . ?
C32 N8 C33 111.1(4) . . ?
C40 N8 C33 118.9(5) . . ?
C32 N8 Ni3 101.8(4) . . ?
C40 N8 Ni3 103.5(3) . . ?
C33 N8 Ni3 108.1(3) . . ?
C34 N9 C43 109.4(5) . . ?
C34 N9 C35 112.8(4) . . ?
C43 N9 C35 109.8(4) . . ?
C34 N9 Ni3 105.0(3) . . ?
C43 N9 Ni3 111.4(3) . . ?
C35 N9 Ni3 108.5(3) . . ?
C46 N10 C51 127.4(4) . . ?
C46 N10 C52 100.0(4) . . ?
C51 N10 C52 105.0(4) . . ?
C46 N10 Ni4 107.6(4) . . ?
C51 N10 Ni4 102.9(3) . . ?
C52 N10 Ni4 114.5(3) . . ?
C55 N11 C48 110.2(4) . . ?
C55 N11 C47 109.7(4) . . ?
C48 N11 C47 109.6(4) . . ?
C55 N11 Ni4 112.7(3) . . ?
C48 N11 Ni4 110.4(3) . . ?
C47 N11 Ni4 104.1(4) . . ?
C49 N12 C58 110.5(5) . . ?
C49 N12 C50 119.6(5) . . ?
C58 N12 C50 111.8(5) . . ?
C49 N12 Ni4 93.8(4) . . ?
C58 N12 Ni4 110.7(4) . . ?
C50 N12 Ni4 109.0(3) . . ?
N1 Ni1 N3 86.38(19) . . ?
N1 Ni1 N2 86.2(2) . . ?
N3 Ni1 N2 85.2(2) . . ?
N1 Ni1 O3 170.61(17) . . ?
N3 Ni1 O3 102.60(17) . . ?
N2 Ni1 O3 91.78(17) . . ?
N1 Ni1 O1 90.89(17) . . ?
N3 Ni1 O1 170.03(18) . . ?
N2 Ni1 O1 104.16(18) . . ?
O3 Ni1 O1 80.72(15) . . ?
N1 Ni1 O5 85.27(18) . . ?
N3 Ni1 O5 89.97(18) . . ?
N2 Ni1 O5 170.43(17) . . ?
O3 Ni1 O5 97.36(16) . . ?
O1 Ni1 O5 80.24(15) . . ?
N4 Ni2 N6 85.18(19) . . ?
N4 Ni2 O9 176.09(18) . . ?
N6 Ni2 O9 97.32(17) . . ?
N4 Ni2 N5 85.7(2) . . ?
N6 Ni2 N5 85.14(19) . . ?
O9 Ni2 N5 91.50(18) . . ?
N4 Ni2 O7 90.23(17) . . ?
N6 Ni2 O7 169.13(18) . . ?
O9 Ni2 O7 86.79(15) . . ?
N5 Ni2 O7 84.69(17) . . ?
N4 Ni2 O11 105.85(18) . . ?
N6 Ni2 O11 92.89(17) . . ?
O9 Ni2 O11 77.09(15) . . ?
N5 Ni2 O11 168.11(18) . . ?
O7 Ni2 O11 97.85(15) . . ?
O13 Ni3 O17 86.92(15) . . ?
O13 Ni3 N7 91.67(18) . . ?
O17 Ni3 N7 96.59(18) . . ?
O13 Ni3 N9 176.63(18) . . ?
O17 Ni3 N9 91.21(17) . . ?
N7 Ni3 N9 85.76(19) . . ?
O13 Ni3 O15 82.39(16) . . ?
O17 Ni3 O15 86.44(15) . . ?
N7 Ni3 O15 173.20(18) . . ?
N9 Ni3 O15 100.29(17) . . ?
O13 Ni3 N8 96.71(17) . . ?
O17 Ni3 N8 175.81(17) . . ?
N7 Ni3 N8 85.45(19) . . ?
N9 Ni3 N8 85.27(19) . . ?
O15 Ni3 N8 91.94(17) . . ?
O21 Ni4 N11 91.68(16) . . ?
O21 Ni4 O19 86.35(16) . . ?
N11 Ni4 O19 94.39(17) . . ?
O21 Ni4 N10 176.87(19) . . ?
N11 Ni4 N10 85.76(19) . . ?
O19 Ni4 N10 92.05(17) . . ?
O21 Ni4 N12 96.45(19) . . ?
N11 Ni4 N12 84.86(19) . . ?
O19 Ni4 N12 177.12(18) . . ?
N10 Ni4 N12 85.12(19) . . ?
O21 Ni4 O23 98.49(16) . . ?
N11 Ni4 O23 169.14(17) . . ?
O19 Ni4 O23 90.07(16) . . ?
N10 Ni4 O23 84.19(19) . . ?
N12 Ni4 O23 90.19(18) . . ?
C9 O1 Ni1 124.8(4) . . ?
C12 O3 Ni1 128.0(4) . . ?
C15 O5 Ni1 126.3(4) . . ?
C24 O7 Ni2 125.2(4) . . ?
C27 O9 Ni2 132.5(4) . . ?
C30 O11 Ni2 103.3(3) . . ?
C39 O13 Ni3 131.3(4) . . ?
C42 O15 Ni3 125.5(3) . . ?
C45 O17 Ni3 133.6(4) . . ?
C54 O19 Ni4 119.7(4) . . ?
C57 O21 Ni4 131.9(4) . . ?
C60 O23 Ni4 124.7(4) . . ?
Ce1 O1W H1X 109.7 . . ?
Ce1 O1W H1Y 109.0 . . ?
H1X O1W H1Y 109.5 . . ?
Ce1 O2W H2X 109.8 . . ?
Ce1 O2W H2Y 109.0 . . ?
H2X O2W H2Y 109.5 . . ?
Ce1 O3W H3X 110.3 . . ?
Ce1 O3W H3Y 108.5 . . ?
H3X O3W H3Y 109.5 . . ?
Ce1 O4W H4X 109.4 . . ?
Ce1 O4W H4Y 109.3 . . ?
H4X O4W H4Y 109.5 . . ?
Ce1 O5W H5X 109.6 . . ?
Ce1 O5W H5Y 109.5 . . ?
H5X O5W H5Y 109.5 . . ?
Ce1 O6W H6X 109.6 . . ?
Ce1 O6W H6Y 109.5 . . ?
H6X O6W H6Y 109.5 . . ?
Ce1 O7W H7X 108.9 . . ?
Ce1 O7W H7Y 109.7 . . ?
H7X O7W H7Y 109.5 . . ?
Ce1 O8W H8X 109.5 . . ?
Ce1 O8W H8Y 109.5 . . ?
H8X O8W H8Y 109.5 . . ?
H91 O9W H92 109.4 . . ?
H91 O9W H93 109.5 . . ?
H92 O9W H93 109.5 . . ?
H101 O10W H102 109.5 . . ?
H101 O10W H103 109.5 . . ?
H102 O10W H103 109.5 . . ?
H111 O11W H112 109.5 . . ?
H111 O11W H113 109.5 . . ?
H112 O11W H113 109.5 . . ?
H121 O12W H122 109.5 . . ?
H121 O12W H123 109.5 . . ?
H122 O12W H123 109.5 . . ?

loop_
_geom_bond_atom_site_label_1
_geom_bond_atom_site_label_2
_geom_bond_distance
_geom_bond_site_symmetry_2
_geom_bond_publ_flag
C1 N1 1.511(7) . ?
C1 C2 1.521(8) . ?
C1 H1A 0.9700 . ?
C1 H1B 0.9700 . ?
C2 N2 1.487(7) . ?
C2 H2A 0.9700 . ?
C2 H2B 0.9700 . ?
C3 N2 1.496(8) . ?
C3 C4 1.500(8) . ?
C3 H3A 0.9700 . ?
C3 H3B 0.9700 . ?
C4 N3 1.478(7) . ?
C4 H4A 0.9700 . ?
C4 H4B 0.9700 . ?
C5 N3 1.479(7) . ?
C5 C6 1.497(8) . ?
C5 H5A 0.9700 . ?
C5 H5B 0.9700 . ?
C6 N1 1.506(8) . ?
C6 H6A 0.9700 . ?
C6 H6B 0.9700 . ?
C7 N1 1.481(7) . ?
C7 C8 1.520(9) . ?
C7 H7A 0.9700 . ?
C7 H7B 0.9700 . ?
C8 C9 1.463(8) . ?
C8 H8A 0.9700 . ?
C8 H8B 0.9700 . ?
C9 O2 1.237(7) . ?
C9 O1 1.271(6) . ?
C10 C11 1.484(8) . ?
C10 N2 1.495(7) . ?
C10 H10A 0.9700 . ?
C10 H10B 0.9700 . ?
C11 C12 1.530(8) . ?
C11 H11A 0.9700 . ?
C11 H11B 0.9700 . ?
C12 O4 1.236(7) . ?
C12 O3 1.273(7) . ?
C13 C14 1.461(8) . ?
C13 N3 1.506(8) . ?
C13 H13A 0.9700 . ?
C13 H13B 0.9700 . ?
C14 C15 1.462(8) . ?
C14 H14A 0.9700 . ?
C14 H14B 0.9700 . ?
C15 O6 1.247(7) . ?
C15 O5 1.283(7) . ?
C16 C17 1.491(8) . ?
C16 N4 1.499(8) . ?
C16 H16A 0.9700 . ?
C16 H16B 0.9700 . ?
C17 N5 1.484(8) . ?
C17 H17A 0.9700 . ?
C17 H17B 0.9700 . ?
C18 C19 1.496(8) . ?
C18 N5 1.502(7) . ?
C18 H18A 0.9700 . ?
C18 H18B 0.9700 . ?
C19 N6 1.492(8) . ?
C19 H19A 0.9700 . ?
C19 H19B 0.9700 . ?
C20 N6 1.459(7) . ?
C20 C21 1.518(8) . ?
C20 H20A 0.9700 . ?
C20 H20B 0.9700 . ?
C21 N4 1.470(7) . ?
C21 H21A 0.9700 . ?
C21 H21B 0.9700 . ?
C22 N4 1.491(7) . ?
C22 C23 1.536(8) . ?
C22 H22A 0.9700 . ?
C22 H22B 0.9700 . ?
C23 C24 1.489(8) . ?
C23 H23A 0.9700 . ?
C23 H23B 0.9700 . ?
C24 O8 1.227(7) . ?
C24 O7 1.295(7) . ?
C25 C26 1.477(8) . ?
C25 N5 1.507(7) . ?
C25 H25A 0.9700 . ?
C25 H25B 0.9700 . ?
C26 C27 1.532(8) . ?
C26 H26A 0.9700 . ?
C26 H26B 0.9700 . ?
C27 O9 1.228(7) . ?
C27 O10 1.258(7) . ?
C28 C29 1.504(8) . ?
C28 N6 1.526(7) . ?
C28 H28A 0.9700 . ?
C28 H28B 0.9700 . ?
C29 C30 1.494(8) . ?
C29 H29A 0.9700 . ?
C29 H29B 0.9700 . ?
C30 O11 1.243(7) . ?
C30 O12 1.273(8) . ?
C31 N7 1.460(8) . ?
C31 C32 1.475(8) . ?
C31 H31A 0.9700 . ?
C31 H31B 0.9700 . ?
C32 N8 1.463(8) . ?
C32 H32A 0.9700 . ?
C32 H32B 0.9700 . ?
C33 N8 1.499(7) . ?
C33 C34 1.532(8) . ?
C33 H33A 0.9700 . ?
C33 H33B 0.9700 . ?
C34 N9 1.471(8) . ?
C34 H34A 0.9700 . ?
C34 H34B 0.9700 . ?
C35 C36 1.487(8) . ?
C35 N9 1.501(7) . ?
C35 H35A 0.9700 . ?
C35 H35B 0.9700 . ?
C36 N7 1.521(7) . ?
C36 H36A 0.9700 . ?
C36 H36B 0.9700 . ?
C37 N7 1.488(7) . ?
C37 C38 1.533(8) . ?
C37 H37A 0.9700 . ?
C37 H37B 0.9700 . ?
C38 C39 1.503(8) . ?
C38 H38A 0.9700 . ?
C38 H38B 0.9700 . ?
C39 O14 1.233(7) . ?
C39 O13 1.271(7) . ?
C40 N8 1.483(7) . ?
C40 C41 1.521(8) . ?
C40 H40A 0.9700 . ?
C40 H40B 0.9700 . ?
C41 C42 1.489(8) . ?
C41 H41A 0.9700 . ?
C41 H41B 0.9700 . ?
C42 O16 1.224(7) . ?
C42 O15 1.276(7) . ?
C43 N9 1.476(7) . ?
C43 C44 1.534(8) . ?
C43 H43A 0.9700 . ?
C43 H43B 0.9700 . ?
C44 C45 1.499(8) . ?
C44 H44A 0.9700 . ?
C44 H44B 0.9700 . ?
C45 O18 1.237(7) . ?
C45 O17 1.245(7) . ?
C46 C47 1.455(8) . ?
C46 N10 1.529(7) . ?
C46 H46A 0.9700 . ?
C46 H46B 0.9700 . ?
C47 N11 1.495(6) . ?
C47 H47A 0.9700 . ?
C47 H47B 0.9700 . ?
C48 N11 1.480(7) . ?
C48 C49 1.490(8) . ?
C48 H48A 0.9700 . ?
C48 H48B 0.9700 . ?
C49 N12 1.431(8) . ?
C49 H49A 0.9700 . ?
C49 H49B 0.9700 . ?
C50 C51 1.457(8) . ?
C50 N12 1.483(7) . ?
C50 H50A 0.9700 . ?
C50 H50B 0.9700 . ?
C51 N10 1.539(8) . ?
C51 H51A 0.9700 . ?
C51 H51B 0.9700 . ?
C52 C53 1.473(8) . ?
C52 N10 1.646(8) . ?
C52 H52A 0.9700 . ?
C52 H52B 0.9700 . ?
C53 C54 1.475(8) . ?
C53 H53A 0.9700 . ?
C53 H53B 0.9700 . ?
C54 O20 1.235(7) . ?
C54 O19 1.240(7) . ?
C55 N11 1.455(7) . ?
C55 C56 1.530(7) . ?
C55 H55A 0.9700 . ?
C55 H55B 0.9700 . ?
C56 C57 1.500(8) . ?
C56 H56A 0.9700 . ?
C56 H56B 0.9700 . ?
C57 O22 1.249(7) . ?
C57 O21 1.263(7) . ?
C58 N12 1.463(8) . ?
C58 C59 1.540(9) . ?
C58 H58A 0.9700 . ?
C58 H58B 0.9700 . ?
C59 C60 1.492(8) . ?
C59 H59A 0.9700 . ?
C59 H59B 0.9700 . ?
C60 O24 1.232(7) . ?
C60 O23 1.257(7) . ?
Ce1 O4W 2.352(4) . ?
Ce1 O8W 2.382(4) . ?
Ce1 O2W 2.450(4) . ?
Ce1 O6W 2.534(4) . ?
Ce1 O7W 2.635(4) . ?
Ce1 O1W 2.644(4) . ?
Ce1 O3W 2.664(4) . ?
Ce1 O5W 2.677(4) . ?
N1 Ni1 2.056(5) . ?
N2 Ni1 2.065(5) . ?
N3 Ni1 2.056(5) . ?
N4 Ni2 2.046(5) . ?
N5 Ni2 2.069(5) . ?
N6 Ni2 2.050(4) . ?
N7 Ni3 2.061(5) . ?
N8 Ni3 2.071(5) . ?
N9 Ni3 2.064(4) . ?
N10 Ni4 2.062(5) . ?
N11 Ni4 2.053(5) . ?
N12 Ni4 2.082(5) . ?
Ni1 O3 2.120(4) . ?
Ni1 O1 2.132(4) . ?
Ni1 O5 2.134(4) . ?
Ni2 O9 2.059(4) . ?
Ni2 O7 2.129(4) . ?
Ni2 O11 2.400(4) . ?
Ni3 O13 2.050(4) . ?
Ni3 O17 2.057(4) . ?
Ni3 O15 2.065(4) . ?
Ni4 O21 2.050(4) . ?
Ni4 O19 2.056(4) . ?
Ni4 O23 2.150(4) . ?
O1W H1X 0.9599 . ?
O1W H1Y 0.9601 . ?
O2W H2X 0.9599 . ?
O2W H2Y 0.9598 . ?
O3W H3X 0.9598 . ?
O3W H3Y 0.9602 . ?
O4W H4X 0.9601 . ?
O4W H4Y 0.9598 . ?
O5W H5X 0.9599 . ?
O5W H5Y 0.9601 . ?
O6W H6X 0.9601 . ?
O6W H6Y 0.9600 . ?
O7W H7X 0.9599 . ?
O7W H7Y 0.9601 . ?
O8W H8X 0.9600 . ?
O8W H8Y 0.9599 . ?
O9W H91 0.8500 . ?
O9W H92 0.8500 . ?
O9W H93 0.8499 . ?
O10W H101 0.8499 . ?
O10W H102 0.8500 . ?
O10W H103 0.8499 . ?
O11W H111 0.8500 . ?
O11W H112 0.8499 . ?
O11W H113 0.8500 . ?
O12W H121 0.8500 . ?
O12W H122 0.8500 . ?
O12W H123 0.8499 . ?

loop_
_geom_torsion_atom_site_label_1
_geom_torsion_atom_site_label_2
_geom_torsion_atom_site_label_3
_geom_torsion_atom_site_label_4
_geom_torsion
_geom_torsion_site_symmetry_1
_geom_torsion_site_symmetry_2
_geom_torsion_site_symmetry_3
_geom_torsion_site_symmetry_4
_geom_torsion_publ_flag
N1 C1 C2 N2 -48.7(6) . . . . ?
N2 C3 C4 N3 -48.6(7) . . . . ?
N3 C5 C6 N1 -44.2(7) . . . . ?
N1 C7 C8 C9 59.5(6) . . . . ?
C7 C8 C9 O2 175.0(5) . . . . ?
C7 C8 C9 O1 -4.3(8) . . . . ?
N2 C10 C11 C12 62.7(8) . . . . ?
C10 C11 C12 O4 179.6(6) . . . . ?
C10 C11 C12 O3 -9.3(9) . . . . ?
N3 C13 C14 C15 61.8(8) . . . . ?
C13 C14 C15 O6 140.6(6) . . . . ?
C13 C14 C15 O5 -41.0(8) . . . . ?
N4 C16 C17 N5 -46.5(7) . . . . ?
N5 C18 C19 N6 -46.1(6) . . . . ?
N6 C20 C21 N4 -42.3(6) . . . . ?
N4 C22 C23 C24 63.3(7) . . . . ?
C22 C23 C24 O8 138.9(6) . . . . ?
C22 C23 C24 O7 -45.7(8) . . . . ?
N5 C25 C26 C27 63.0(7) . . . . ?
C25 C26 C27 O9 -20.0(8) . . . . ?
C25 C26 C27 O10 160.2(5) . . . . ?
N6 C28 C29 C30 50.1(7) . . . . ?
C28 C29 C30 O11 33.6(8) . . . . ?
C28 C29 C30 O12 -141.2(5) . . . . ?
N7 C31 C32 N8 -49.5(7) . . . . ?
N8 C33 C34 N9 -46.2(7) . . . . ?
N9 C35 C36 N7 -45.7(6) . . . . ?
N7 C37 C38 C39 64.1(7) . . . . ?
C37 C38 C39 O14 159.9(5) . . . . ?
C37 C38 C39 O13 -20.2(8) . . . . ?
N8 C40 C41 C42 67.0(7) . . . . ?
C40 C41 C42 O16 -174.6(5) . . . . ?
C40 C41 C42 O15 1.9(8) . . . . ?
N9 C43 C44 C45 58.5(7) . . . . ?
C43 C44 C45 O18 162.9(5) . . . . ?
C43 C44 C45 O17 -16.7(9) . . . . ?
N10 C46 C47 N11 -7.5(8) . . . . ?
N11 C48 C49 N12 -62.3(6) . . . . ?
N12 C50 C51 N10 -45.3(6) . . . . ?
N10 C52 C53 C54 33.5(9) . . . . ?
C52 C53 C54 O20 136.5(6) . . . . ?
C52 C53 C54 O19 -37.5(10) . . . . ?
N11 C55 C56 C57 56.2(7) . . . . ?
C55 C56 C57 O22 166.1(5) . . . . ?
C55 C56 C57 O21 -15.0(9) . . . . ?
N12 C58 C59 C60 62.7(7) . . . . ?
C58 C59 C60 O24 139.5(6) . . . . ?
C58 C59 C60 O23 -45.0(8) . . . . ?
C8 C7 N1 C6 -178.8(5) . . . . ?
C8 C7 N1 C1 59.5(6) . . . . ?
C8 C7 N1 Ni1 -64.2(5) . . . . ?
C5 C6 N1 C7 165.2(5) . . . . ?
C5 C6 N1 C1 -71.3(6) . . . . ?
C5 C6 N1 Ni1 44.3(6) . . . . ?
C2 C1 N1 C7 -104.9(5) . . . . ?
C2 C1 N1 C6 132.6(5) . . . . ?
C2 C1 N1 Ni1 21.0(5) . . . . ?
C1 C2 N2 C10 166.4(4) . . . . ?
C1 C2 N2 C3 -66.8(6) . . . . ?
C1 C2 N2 Ni1 49.2(5) . . . . ?
C11 C10 N2 C2 -177.4(5) . . . . ?
C11 C10 N2 C3 57.1(7) . . . . ?
C11 C10 N2 Ni1 -66.0(6) . . . . ?
C4 C3 N2 C2 134.0(5) . . . . ?
C4 C3 N2 C10 -102.1(6) . . . . ?
C4 C3 N2 Ni1 22.2(6) . . . . ?
C3 C4 N3 C5 -68.4(7) . . . . ?
C3 C4 N3 C13 167.5(5) . . . . ?
C3 C4 N3 Ni1 48.4(6) . . . . ?
C6 C5 N3 C4 132.7(5) . . . . ?
C6 C5 N3 C13 -103.3(6) . . . . ?
C6 C5 N3 Ni1 19.4(6) . . . . ?
C14 C13 N3 C4 -178.5(5) . . . . ?
C14 C13 N3 C5 57.3(7) . . . . ?
C14 C13 N3 Ni1 -64.1(6) . . . . ?
C20 C21 N4 C22 164.8(5) . . . . ?
C20 C21 N4 C16 -71.7(6) . . . . ?
C20 C21 N4 Ni2 44.2(5) . . . . ?
C23 C22 N4 C21 179.6(5) . . . . ?
C23 C22 N4 C16 58.2(6) . . . . ?
C23 C22 N4 Ni2 -65.4(5) . . . . ?
C17 C16 N4 C21 133.5(5) . . . . ?
C17 C16 N4 C22 -105.4(6) . . . . ?
C17 C16 N4 Ni2 20.5(6) . . . . ?
C16 C17 N5 C18 -70.2(6) . . . . ?
C16 C17 N5 C25 164.7(5) . . . . ?
C16 C17 N5 Ni2 46.6(5) . . . . ?
C19 C18 N5 C17 132.2(5) . . . . ?
C19 C18 N5 C25 -103.0(6) . . . . ?
C19 C18 N5 Ni2 18.8(6) . . . . ?
C26 C25 N5 C17 -179.7(5) . . . . ?
C26 C25 N5 C18 54.8(6) . . . . ?
C26 C25 N5 Ni2 -66.1(5) . . . . ?
C21 C20 N6 C19 132.4(5) . . . . ?
C21 C20 N6 C28 -105.5(5) . . . . ?
C21 C20 N6 Ni2 17.3(6) . . . . ?
C18 C19 N6 C20 -70.6(6) . . . . ?
C18 C19 N6 C28 166.0(5) . . . . ?
C18 C19 N6 Ni2 48.6(5) . . . . ?
C29 C28 N6 C20 57.8(6) . . . . ?
C29 C28 N6 C19 -177.8(5) . . . . ?
C29 C28 N6 Ni2 -64.9(5) . . . . ?
C32 C31 N7 C37 -102.1(6) . . . . ?
C32 C31 N7 C36 134.3(5) . . . . ?
C32 C31 N7 Ni3 22.7(6) . . . . ?
C38 C37 N7 C31 55.4(7) . . . . ?
C38 C37 N7 C36 -179.9(5) . . . . ?
C38 C37 N7 Ni3 -67.8(5) . . . . ?
C35 C36 N7 C31 -67.5(6) . . . . ?
C35 C36 N7 C37 164.8(5) . . . . ?
C35 C36 N7 Ni3 47.4(5) . . . . ?
C31 C32 N8 C40 157.3(5) . . . . ?
C31 C32 N8 C33 -67.4(6) . . . . ?
C31 C32 N8 Ni3 47.4(5) . . . . ?
C41 C40 N8 C32 173.8(5) . . . . ?
C41 C40 N8 C33 42.4(7) . . . . ?
C41 C40 N8 Ni3 -77.4(5) . . . . ?
C34 C33 N8 C32 131.2(5) . . . . ?
C34 C33 N8 C40 -97.1(6) . . . . ?
C34 C33 N8 Ni3 20.3(6) . . . . ?
C33 C34 N9 C43 166.6(5) . . . . ?
C33 C34 N9 C35 -71.0(6) . . . . ?
C33 C34 N9 Ni3 46.9(5) . . . . ?
C44 C43 N9 C34 -178.7(5) . . . . ?
C44 C43 N9 C35 57.1(6) . . . . ?
C44 C43 N9 Ni3 -63.1(5) . . . . ?
C36 C35 N9 C34 134.8(5) . . . . ?
C36 C35 N9 C43 -103.0(5) . . . . ?
C36 C35 N9 Ni3 19.0(5) . . . . ?
C47 C46 N10 C51 106.4(6) . . . . ?
C47 C46 N10 C52 -135.9(5) . . . . ?
C47 C46 N10 Ni4 -16.1(6) . . . . ?
C50 C51 N10 C46 -78.4(7) . . . . ?
C50 C51 N10 C52 166.1(5) . . . . ?
C50 C51 N10 Ni4 46.0(5) . . . . ?
C53 C52 N10 C46 72.4(6) . . . . ?
C53 C52 N10 C51 -154.3(5) . . . . ?
C53 C52 N10 Ni4 -42.2(6) . . . . ?
C56 C55 N11 C48 61.3(6) . . . . ?
C56 C55 N11 C47 -177.9(5) . . . . ?
C56 C55 N11 Ni4 -62.4(5) . . . . ?
C49 C48 N11 C55 -101.8(5) . . . . ?
C49 C48 N11 C47 137.4(5) . . . . ?
C49 C48 N11 Ni4 23.3(5) . . . . ?
C46 C47 N11 C55 147.6(5) . . . . ?
C46 C47 N11 C48 -91.4(6) . . . . ?
C46 C47 N11 Ni4 26.7(6) . . . . ?
C48 C49 N12 C58 176.4(5) . . . . ?
C48 C49 N12 C50 -51.8(7) . . . . ?
C48 C49 N12 Ni4 62.6(5) . . . . ?
C59 C58 N12 C49 -167.5(5) . . . . ?
C59 C58 N12 C50 56.7(7) . . . . ?
C59 C58 N12 Ni4 -65.0(6) . . . . ?
C51 C50 N12 C49 126.0(6) . . . . ?
C51 C50 N12 C58 -102.7(6) . . . . ?
C51 C50 N12 Ni4 20.0(6) . . . . ?
C7 N1 Ni1 N3 -144.9(4) . . . . ?
C6 N1 Ni1 N3 -25.8(4) . . . . ?
C1 N1 Ni1 N3 89.8(4) . . . . ?
C7 N1 Ni1 N2 129.7(4) . . . . ?
C6 N1 Ni1 N2 -111.2(4) . . . . ?
C1 N1 Ni1 N2 4.3(4) . . . . ?
C7 N1 Ni1 O1 25.6(4) . . . . ?
C6 N1 Ni1 O1 144.6(4) . . . . ?
C1 N1 Ni1 O1 -99.8(3) . . . . ?
C7 N1 Ni1 O5 -54.6(4) . . . . ?
C6 N1 Ni1 O5 64.5(4) . . . . ?
C1 N1 Ni1 O5 -179.9(4) . . . . ?
C4 N3 Ni1 N1 -114.0(4) . . . . ?
C5 N3 Ni1 N1 4.4(4) . . . . ?
C13 N3 Ni1 N1 127.0(4) . . . . ?
C4 N3 Ni1 N2 -27.6(3) . . . . ?
C5 N3 Ni1 N2 90.8(4) . . . . ?
C13 N3 Ni1 N2 -146.5(4) . . . . ?
C4 N3 Ni1 O3 63.2(4) . . . . ?
C5 N3 Ni1 O3 -178.4(4) . . . . ?
C13 N3 Ni1 O3 -55.8(4) . . . . ?
C4 N3 Ni1 O5 160.7(3) . . . . ?
C5 N3 Ni1 O5 -80.9(4) . . . . ?
C13 N3 Ni1 O5 41.8(4) . . . . ?
C2 N2 Ni1 N1 -28.3(4) . . . . ?
C10 N2 Ni1 N1 -143.9(4) . . . . ?
C3 N2 Ni1 N1 90.0(4) . . . . ?
C2 N2 Ni1 N3 -115.0(4) . . . . ?
C10 N2 Ni1 N3 129.4(4) . . . . ?
C3 N2 Ni1 N3 3.3(4) . . . . ?
C2 N2 Ni1 O3 142.5(4) . . . . ?
C10 N2 Ni1 O3 26.9(4) . . . . ?
C3 N2 Ni1 O3 -99.2(4) . . . . ?
C2 N2 Ni1 O1 61.6(4) . . . . ?
C10 N2 Ni1 O1 -54.0(4) . . . . ?
C3 N2 Ni1 O1 179.9(4) . . . . ?
C21 N4 Ni2 N6 -26.6(3) . . . . ?
C22 N4 Ni2 N6 -144.4(4) . . . . ?
C16 N4 Ni2 N6 89.8(4) . . . . ?
C21 N4 Ni2 N5 -112.1(3) . . . . ?
C22 N4 Ni2 N5 130.1(4) . . . . ?
C16 N4 Ni2 N5 4.3(4) . . . . ?
C21 N4 Ni2 O7 163.2(3) . . . . ?
C22 N4 Ni2 O7 45.5(4) . . . . ?
C16 N4 Ni2 O7 -80.4(4) . . . . ?
C21 N4 Ni2 O11 65.0(3) . . . . ?
C22 N4 Ni2 O11 -52.8(4) . . . . ?
C16 N4 Ni2 O11 -178.6(3) . . . . ?
C20 N6 Ni2 N4 5.4(4) . . . . ?
C19 N6 Ni2 N4 -115.3(4) . . . . ?
C28 N6 Ni2 N4 128.4(4) . . . . ?
C20 N6 Ni2 O9 -177.7(4) . . . . ?
C19 N6 Ni2 O9 61.6(4) . . . . ?
C28 N6 Ni2 O9 -54.6(4) . . . . ?
C20 N6 Ni2 N5 91.4(4) . . . . ?
C19 N6 Ni2 N5 -29.3(4) . . . . ?
C28 N6 Ni2 N5 -145.5(4) . . . . ?
C20 N6 Ni2 O7 70.7(11) . . . . ?
C19 N6 Ni2 O7 -50.0(11) . . . . ?
C28 N6 Ni2 O7 -166.3(8) . . . . ?
C20 N6 Ni2 O11 -100.3(4) . . . . ?
C19 N6 Ni2 O11 139.0(4) . . . . ?
C28 N6 Ni2 O11 22.7(4) . . . . ?
C17 N5 Ni2 N4 -27.2(3) . . . . ?
C18 N5 Ni2 N4 91.9(4) . . . . ?
C25 N5 Ni2 N4 -145.7(4) . . . . ?
C17 N5 Ni2 N6 -112.8(3) . . . . ?
C18 N5 Ni2 N6 6.4(4) . . . . ?
C25 N5 Ni2 N6 128.8(4) . . . . ?
C17 N5 Ni2 O9 150.0(3) . . . . ?
C18 N5 Ni2 O9 -90.8(3) . . . . ?
C25 N5 Ni2 O9 31.5(4) . . . . ?
C17 N5 Ni2 O7 63.4(3) . . . . ?
C18 N5 Ni2 O7 -177.5(4) . . . . ?
C25 N5 Ni2 O7 -55.1(4) . . . . ?
C17 N5 Ni2 O11 166.4(7) . . . . ?
C18 N5 Ni2 O11 -74.5(9) . . . . ?
C25 N5 Ni2 O11 47.9(9) . . . . ?
C31 N7 Ni3 O13 -93.9(4) . . . . ?
C37 N7 Ni3 O13 33.7(4) . . . . ?
C36 N7 Ni3 O13 149.2(3) . . . . ?
C31 N7 Ni3 O17 179.0(4) . . . . ?
C37 N7 Ni3 O17 -53.4(4) . . . . ?
C36 N7 Ni3 O17 62.1(3) . . . . ?
C31 N7 Ni3 N9 88.3(4) . . . . ?
C37 N7 Ni3 N9 -144.2(4) . . . . ?
C36 N7 Ni3 N9 -28.6(3) . . . . ?
C31 N7 Ni3 N8 2.7(4) . . . . ?
C37 N7 Ni3 N8 130.3(4) . . . . ?
C36 N7 Ni3 N8 -114.2(3) . . . . ?
C34 N9 Ni3 O17 149.1(3) . . . . ?
C43 N9 Ni3 O17 30.8(4) . . . . ?
C35 N9 Ni3 O17 -90.1(3) . . . . ?
C34 N9 Ni3 N7 -114.4(4) . . . . ?
C43 N9 Ni3 N7 127.3(4) . . . . ?
C35 N9 Ni3 N7 6.4(3) . . . . ?
C34 N9 Ni3 O15 62.5(4) . . . . ?
C43 N9 Ni3 O15 -55.8(4) . . . . ?
C35 N9 Ni3 O15 -176.7(3) . . . . ?
C34 N9 Ni3 N8 -28.6(4) . . . . ?
C43 N9 Ni3 N8 -146.9(4) . . . . ?
C35 N9 Ni3 N8 92.2(3) . . . . ?
C32 N8 Ni3 O13 64.8(3) . . . . ?
C40 N8 Ni3 O13 -51.2(4) . . . . ?
C33 N8 Ni3 O13 -178.2(3) . . . . ?
C32 N8 Ni3 N7 -26.4(3) . . . . ?
C40 N8 Ni3 N7 -142.4(4) . . . . ?
C33 N8 Ni3 N7 90.7(4) . . . . ?
C32 N8 Ni3 N9 -112.5(3) . . . . ?
C40 N8 Ni3 N9 131.5(4) . . . . ?
C33 N8 Ni3 N9 4.6(4) . . . . ?
C32 N8 Ni3 O15 147.3(3) . . . . ?
C40 N8 Ni3 O15 31.4(4) . . . . ?
C33 N8 Ni3 O15 -95.6(3) . . . . ?
C55 N11 Ni4 O21 32.0(4) . . . . ?
C48 N11 Ni4 O21 -91.6(3) . . . . ?
C47 N11 Ni4 O21 150.8(3) . . . . ?
C55 N11 Ni4 O19 -54.4(3) . . . . ?
C48 N11 Ni4 O19 -178.1(3) . . . . ?
C47 N11 Ni4 O19 64.4(3) . . . . ?
C55 N11 Ni4 N10 -146.2(4) . . . . ?
C48 N11 Ni4 N10 90.2(3) . . . . ?
C47 N11 Ni4 N10 -27.4(3) . . . . ?
C55 N11 Ni4 N12 128.4(4) . . . . ?
C48 N11 Ni4 N12 4.7(3) . . . . ?
C47 N11 Ni4 N12 -112.8(4) . . . . ?
C55 N11 Ni4 O23 -168.5(8) . . . . ?
C48 N11 Ni4 O23 67.9(10) . . . . ?
C47 N11 Ni4 O23 -49.6(11) . . . . ?
C46 N10 Ni4 N11 24.9(3) . . . . ?
C51 N10 Ni4 N11 -111.7(3) . . . . ?
C52 N10 Ni4 N11 135.0(4) . . . . ?
C46 N10 Ni4 O19 -69.3(3) . . . . ?
C51 N10 Ni4 O19 154.1(3) . . . . ?
C52 N10 Ni4 O19 40.8(4) . . . . ?
C46 N10 Ni4 N12 110.1(4) . . . . ?
C51 N10 Ni4 N12 -26.5(3) . . . . ?
C52 N10 Ni4 N12 -139.8(4) . . . . ?
C46 N10 Ni4 O23 -159.2(3) . . . . ?
C51 N10 Ni4 O23 64.2(3) . . . . ?
C52 N10 Ni4 O23 -49.1(4) . . . . ?
C49 N12 Ni4 O21 59.4(4) . . . . ?
C58 N12 Ni4 O21 -54.2(4) . . . . ?
C50 N12 Ni4 O21 -177.6(4) . . . . ?
C49 N12 Ni4 N11 -31.8(4) . . . . ?
C58 N12 Ni4 N11 -145.4(4) . . . . ?
C50 N12 Ni4 N11 91.3(4) . . . . ?
C58 N12 Ni4 N10 128.5(4) . . . . ?
C50 N12 Ni4 N10 5.1(4) . . . . ?
C49 N12 Ni4 O23 157.9(4) . . . . ?
C58 N12 Ni4 O23 44.3(4) . . . . ?
C50 N12 Ni4 O23 -79.0(4) . . . . ?
O2 C9 O1 Ni1 145.3(4) . . . . ?
C8 C9 O1 Ni1 -35.4(7) . . . . ?
N1 Ni1 O1 C9 22.9(5) . . . . ?
N2 Ni1 O3 C12 19.1(5) . . . . ?
O1 Ni1 O3 C12 123.2(5) . . . . ?
O5 Ni1 O3 C12 -158.0(5) . . . . ?
O6 C15 O5 Ni1 -151.7(4) . . . . ?
C14 C15 O5 Ni1 29.9(8) . . . . ?
N1 Ni1 O5 C15 -116.2(5) . . . . ?
N3 Ni1 O5 C15 -29.8(5) . . . . ?
O1 Ni1 O5 C15 152.1(5) . . . . ?
O8 C24 O7 Ni2 -150.3(5) . . . . ?
C23 C24 O7 Ni2 34.5(7) . . . . ?
N4 Ni2 O7 C24 -32.7(5) . . . . ?
N6 Ni2 O7 C24 -97.5(10) . . . . ?
O9 Ni2 O7 C24 149.9(5) . . . . ?
N5 Ni2 O7 C24 -118.3(5) . . . . ?
O11 Ni2 O7 C24 73.4(5) . . . . ?
O10 C27 O9 Ni2 169.4(4) . . . . ?
C26 C27 O9 Ni2 -10.3(8) . . . . ?
N6 Ni2 O9 C27 -81.9(5) . . . . ?
N5 Ni2 O9 C27 3.4(5) . . . . ?
O7 Ni2 O9 C27 88.0(5) . . . . ?
O11 Ni2 O9 C27 -173.2(5) . . . . ?
O12 C30 O11 Ni2 105.9(6) . . . . ?
C29 C30 O11 Ni2 -68.1(6) . . . . ?
N4 Ni2 O11 C30 -49.7(4) . . . . ?
N6 Ni2 O11 C30 36.1(4) . . . . ?
O9 Ni2 O11 C30 132.9(4) . . . . ?
N5 Ni2 O11 C30 116.2(8) . . . . ?
O7 Ni2 O11 C30 -142.2(4) . . . . ?
O14 C39 O13 Ni3 169.0(4) . . . . ?
C38 C39 O13 Ni3 -10.9(8) . . . . ?
O17 Ni3 O13 C39 100.3(5) . . . . ?
N7 Ni3 O13 C39 3.8(5) . . . . ?
O15 Ni3 O13 C39 -172.9(5) . . . . ?
N8 Ni3 O13 C39 -81.8(5) . . . . ?
O16 C42 O15 Ni3 133.7(5) . . . . ?
C41 C42 O15 Ni3 -42.6(7) . . . . ?
O13 Ni3 O15 C42 120.0(5) . . . . ?
O17 Ni3 O15 C42 -152.6(5) . . . . ?
N9 Ni3 O15 C42 -62.0(5) . . . . ?
N8 Ni3 O15 C42 23.5(5) . . . . ?
O18 C45 O17 Ni3 169.9(5) . . . . ?
C44 C45 O17 Ni3 -10.5(9) . . . . ?
O13 Ni3 O17 C45 -173.9(6) . . . . ?
N7 Ni3 O17 C45 -82.6(6) . . . . ?
N9 Ni3 O17 C45 3.3(6) . . . . ?
O15 Ni3 O17 C45 103.5(6) . . . . ?
O20 C54 O19 Ni4 -126.3(5) . . . . ?
C53 C54 O19 Ni4 46.6(7) . . . . ?
O21 Ni4 O19 C54 138.2(5) . . . . ?
N11 Ni4 O19 C54 -130.4(4) . . . . ?
N10 Ni4 O19 C54 -44.5(5) . . . . ?
O23 Ni4 O19 C54 39.7(5) . . . . ?
O22 C57 O21 Ni4 167.7(4) . . . . ?
C56 C57 O21 Ni4 -11.1(9) . . . . ?
N11 Ni4 O21 C57 2.7(6) . . . . ?
O19 Ni4 O21 C57 97.0(6) . . . . ?
N12 Ni4 O21 C57 -82.3(6) . . . . ?
O23 Ni4 O21 C57 -173.5(6) . . . . ?
O24 C60 O23 Ni4 -148.0(5) . . . . ?
C59 C60 O23 Ni4 36.8(8) . . . . ?
O21 Ni4 O23 C60 62.3(5) . . . . ?
N11 Ni4 O23 C60 -97.0(10) . . . . ?
O19 Ni4 O23 C60 148.6(5) . . . . ?
N10 Ni4 O23 C60 -119.4(5) . . . . ?
N12 Ni4 O23 C60 -34.3(5) . . . . ?
